data_4125011
loop_
_publ_author_name
'Protchenko, Andrey V.'
'Bates, Joshua I.'
'Saleh, Liban M. A.'
'Blake, Matthew P.'
'Schwarz, Andrew D.'
'Kolychev, Eugene L.'
'Thompson, Amber L.'
'Jones, Cameron'
'Mountford, Philip'
'Aldridge, Simon'

_publ_section_title
;
 Enabling and Probing Oxidative Addition and Reductive Elimination at a
 Group 14 Metal Center: Cleavage and Functionalization of E-H Bonds by a
 Bis(boryl)stannylene.
;
_journal_issue 13
_journal_name_full 'Journal of the American Chemical Society'
_journal_page_first 4555
_journal_page_last 4564
_journal_paper_doi 10.1021/jacs.6b00710
_journal_volume 138
_journal_year 2016
_chemical_formula_moiety '0.81(C108 H144 N8 Sn11), 0.19(C108 H144 N8 Sn10)'
_chemical_formula_sum 'C108 H144 N8 Sn10.81'
_chemical_formula_weight 2837.28
_chemical_melting_point ?
_space_group_IT_number 14
_symmetry_cell_setting monoclinic
_symmetry_space_group_name_Hall '-P 2ybc'
_symmetry_space_group_name_H-M 'P 1 21/c 1'
_atom_sites_solution_hydrogens difmap
_atom_sites_solution_primary other
_audit_creation_date 2015-03-12
_audit_creation_method CRYSTALS_ver_14.61
_cell_angle_alpha 90
_cell_angle_beta 94.4855(9)
_cell_angle_gamma 90
_cell_formula_units_Z 4
_cell_length_a 24.6958(2)
_cell_length_b 14.9348(1)
_cell_length_c 33.1882(4)
_cell_measurement_reflns_used 39461
_cell_measurement_temperature 150
_cell_measurement_theta_max 29
_cell_measurement_theta_min 3
_cell_volume 12203.2(2)
_computing_cell_refinement 'CrysAlisPro, (Agilent, 2011)'
_computing_data_collection 'SuperNova, (Oxford Diffraction, 2010)'
_computing_data_reduction 'CrysAlisPro, (Agilent, 2011)'
_computing_molecular_graphics 'CAMERON (Watkin et al., 1996)'
_computing_publication_material 'CRYSTALS (Betteridge et al., 2003)'
_computing_structure_refinement 'CRYSTALS (Betteridge et al., 2003)'
_computing_structure_solution 'Superflip (Palatinus & Chapuis, 2007)'
_diffrn_ambient_temperature 150
_diffrn_measured_fraction_theta_full 0.996
_diffrn_measured_fraction_theta_max 0.946
_diffrn_measurement_device Area
_diffrn_measurement_device_type 'Oxford Diffraction SuperNova'
_diffrn_measurement_method \w
_diffrn_radiation_monochromator graphite
_diffrn_radiation_type 'Mo K\a'
_diffrn_radiation_wavelength 0.71070
_diffrn_reflns_av_R_equivalents 0.043
_diffrn_reflns_limit_h_max 33
_diffrn_reflns_limit_h_min -33
_diffrn_reflns_limit_k_max 20
_diffrn_reflns_limit_k_min 0
_diffrn_reflns_limit_l_max 43
_diffrn_reflns_limit_l_min 0
_diffrn_reflns_number 108750
_diffrn_reflns_theta_full 25.668
_diffrn_reflns_theta_max 28.840
_diffrn_reflns_theta_min 3.131
_diffrn_standards_number 0
_exptl_absorpt_coefficient_mu 2.214
_exptl_absorpt_correction_T_max 0.77
_exptl_absorpt_correction_T_min 0.69
_exptl_absorpt_correction_type analytical
_exptl_absorpt_process_details
; 
CrysAlisPro, Agilent Technologies,
Version 1.171.36.32 (release 02-08-2013 CrysAlis171 .NET)
(compiled Aug  2 2013,16:46:58)
Analytical numeric absorption correction using a multifaceted crystal
            model based on expressions derived by R.C. Clark & J.S. Reid.
;
_exptl_crystal_colour metallic_dark_red
_exptl_crystal_density_diffrn 1.544
_exptl_crystal_density_meas ?
_exptl_crystal_density_method 'not measured'
_exptl_crystal_description block
_exptl_crystal_F_000 5553.740
_exptl_crystal_size_max 0.241
_exptl_crystal_size_mid 0.152
_exptl_crystal_size_min 0.120
_platon_squeeze_details
;
The discrete Fourier transform of the void region were treated as 
contributions to the A and B parts of the calculated structure factors.
;
_refine_diff_density_max 4.63
_refine_diff_density_min -2.76
_refine_ls_extinction_method None
_refine_ls_goodness_of_fit_ref 1.0000
_refine_ls_hydrogen_treatment constr
_refine_ls_matrix_type full
_refine_ls_number_parameters 1350
_refine_ls_number_reflns 30192
_refine_ls_number_restraints 649
_refine_ls_R_factor_all 0.0625
_refine_ls_R_factor_gt 0.0465
_refine_ls_shift/su_max 0.0031382
_refine_ls_shift/su_mean 0.0001118
_refine_ls_structure_factor_coef Fsqd
_refine_ls_weighting_details
;
 Method, part 1, Chebychev polynomial, (Watkin, 1994, Prince, 1982) 
 [weight] = 1.0/[A~0~*T~0~(x)+A~1~*T~1~(x) ... +A~n-1~]*T~n-1~(x)] 
 where A~i~ are the Chebychev coefficients listed below and x= Fcalc/Fmax 
 Method = Robust Weighting (Prince, 1982) 
 W = [weight] * [1-(deltaF/6*sigmaF)^2^]^2^ 
 A~i~ are: 
 235. 347. 193. 68.1 11.6 
;
_refine_ls_weighting_scheme calc
_refine_ls_wR_factor_all 0.0985
_refine_ls_wR_factor_gt 0.0871
_refine_ls_wR_factor_ref 0.0980
_reflns_limit_h_max 33
_reflns_limit_h_min -33
_reflns_limit_k_max 20
_reflns_limit_k_min 0
_reflns_limit_l_max 43
_reflns_limit_l_min 0
_reflns_number_gt 24332
_reflns_number_total 30255
_reflns_threshold_expression I>2.0\s(I)
_oxford_diffrn_Wilson_B_factor 2.19
_oxford_diffrn_Wilson_scale 5.20
_oxford_refine_ls_r_factor_ref 0.0624
_oxford_refine_ls_scale 0.35158(13)
_oxford_reflns_number_all 30204
_oxford_reflns_threshold_expression_ref I>-3.0\s(I)
_oxford_structure_analysis_title MPB205
_cod_data_source_file ja6b00710_si_002.cif
_cod_data_source_block cluster
_cod_depositor_comments
;
The following automatic conversions were performed:

'_chemical_melting_point' value 'not measured' was changed to '?' -
the value is undefined or not given.

'_atom_sites_solution_primary' value 'Other' changed to 'other'
according to
/usr/data/users/saulius/crontab/automatic-downloads/rss-feeds/ACS/lib/dictionaries/cif_core.dic
dictionary named 'cif_core.dic' version 2.4.2 from 2011-04-26.

'_exptl_crystal_density_meas' value 'not measured' was changed to '?'
- the value is perceived as not measured.

Automatic conversion script
Id: cif_fix_values 4268 2015-11-12 08:31:59Z antanas 

 Adding full bibliography for 4125002--4125015.cif.
;
_cod_original_sg_symbol_H-M 'P 21/c '
_cod_database_code 4125011

loop_
_symmetry_equiv_pos_as_xyz
x,y,z
-x,-y,-z
x,-y+1/2,z+1/2
-x,y+1/2,-z+1/2

loop_
_atom_site_label
_atom_site_type_symbol
_atom_site_fract_x
_atom_site_fract_y
_atom_site_fract_z
_atom_site_U_iso_or_equiv
_atom_site_occupancy
_atom_site_adp_type
_atom_site_refinement_flags_posn
_atom_site_refinement_flags_occupancy
_atom_site_disorder_assembly
_atom_site_disorder_group
Sn1 Sn 0.740346(15) 0.83049(2) 0.542408(9) 0.0279 1.0000 Uani . . . .
Sn2 Sn 0.794002(18) 0.97059(3) 0.592081(13) 0.0280 0.8087(10) Uani . P 2 1
Sn3 Sn 0.839600(13) 0.83769(3) 0.650927(11) 0.0324 1.0000 Uani . . . .
Sn4 Sn 0.854078(14) 0.78535(3) 0.568224(11) 0.0332 1.0000 Uani . . . .
Sn5 Sn 0.763135(14) 0.63962(2) 0.554881(10) 0.0251 1.0000 Uani . . . .
Sn6 Sn 0.650178(14) 0.72010(2) 0.572371(10) 0.0283 1.0000 Uani . . . .
Sn7 Sn 0.745039(16) 0.93904(3) 0.675832(12) 0.0231 0.8087(10) Uani . P 2 1
Sn8 Sn 0.771232(14) 0.74570(2) 0.707017(11) 0.0289 1.0000 Uani . . . .
Sn9 Sn 0.74094(4) 0.63424(11) 0.63852(5) 0.0182 0.5740(11) Uani . P 1 1
Sn10 Sn 0.66875(4) 0.78772(6) 0.65657(3) 0.0188 0.5740(11) Uani . P 1 1
Sn11 Sn 0.67292(2) 0.92766(4) 0.594253(16) 0.0203 0.5740(11) Uani . P 1 1
Sn12 Sn 0.74194(7) 0.93785(11) 0.61405(5) 0.0221 0.1913(10) Uani . P 2 2
Sn109 Sn 0.66916(7) 0.81499(9) 0.64849(6) 0.0333 0.4260(11) Uani . P 1 2
Sn110 Sn 0.72302(6) 0.63644(15) 0.63652(6) 0.0196 0.4260(11) Uani . P 1 2
Sn111 Sn 0.84091(3) 0.65734(5) 0.63382(2) 0.0230 0.4260(11) Uani . P 1 2
B1 B 0.7214(2) 0.8689(3) 0.47698(15) 0.0202 1.0000 Uani . . . .
N2 N 0.72844(16) 0.9559(3) 0.45972(11) 0.0224 1.0000 Uani . . . .
C3 C 0.7078(2) 0.9541(3) 0.41915(14) 0.0277 1.0000 Uani . . . .
C4 C 0.6882(2) 0.8721(4) 0.41020(14) 0.0285 1.0000 Uani . . . .
N5 N 0.69554(16) 0.8168(3) 0.44429(11) 0.0225 1.0000 Uani . . . .
C11 C 0.7625(2) 1.0292(3) 0.47379(14) 0.0245 1.0000 Uani . . . .
C12 C 0.7420(2) 1.0958(3) 0.49856(15) 0.0294 1.0000 Uani . . . .
C13 C 0.7764(3) 1.1672(3) 0.51014(17) 0.0366 1.0000 Uani . . . .
C14 C 0.8279(3) 1.1730(4) 0.49758(19) 0.0418 1.0000 Uani . . . .
C15 C 0.8473(2) 1.1077(4) 0.47326(18) 0.0384 1.0000 Uani . . . .
C16 C 0.8156(2) 1.0341(3) 0.46107(15) 0.0285 1.0000 Uani . . . .
C17 C 0.6846(2) 1.0926(4) 0.51103(18) 0.0381 1.0000 Uani . . . .
C18 C 0.6442(3) 1.1221(6) 0.4768(3) 0.0701 1.0000 Uani . . . .
C19 C 0.6762(3) 1.1473(5) 0.5491(2) 0.0552 1.0000 Uani . . . .
C20 C 0.8392(2) 0.9624(4) 0.43562(16) 0.0339 1.0000 Uani . . . .
C21 C 0.8840(2) 0.9112(4) 0.45951(18) 0.0406 1.0000 Uani . . . .
C22 C 0.8597(3) 1.0007(5) 0.39696(17) 0.0438 1.0000 Uani . . . .
C31 C 0.6835(2) 0.7231(3) 0.43959(13) 0.0240 1.0000 Uani . . . .
C32 C 0.6294(2) 0.6948(4) 0.43692(15) 0.0307 1.0000 Uani . . . .
C33 C 0.6187(3) 0.6046(4) 0.42787(18) 0.0415 1.0000 Uani . . . .
C34 C 0.6599(3) 0.5458(4) 0.42199(19) 0.0453 1.0000 Uani . . . .
C35 C 0.7130(3) 0.5743(4) 0.42540(17) 0.0396 1.0000 Uani . . . .
C36 C 0.7264(2) 0.6630(3) 0.43475(14) 0.0280 1.0000 Uani . . . .
C37 C 0.5825(2) 0.7585(4) 0.44249(18) 0.0376 1.0000 Uani . . . .
C38 C 0.5496(3) 0.7763(5) 0.4025(2) 0.0484 1.0000 Uani . . . .
C39 C 0.5443(3) 0.7218(6) 0.4727(2) 0.0596 1.0000 Uani . . . .
C40 C 0.7855(2) 0.6932(4) 0.43701(16) 0.0351 1.0000 Uani . . . .
C41 C 0.7996(3) 0.7323(5) 0.39646(18) 0.0433 1.0000 Uani . . . .
C42 C 0.8262(3) 0.6203(5) 0.4502(2) 0.0527 1.0000 Uani . . . .
B51 B 0.9172(2) 0.8958(4) 0.68041(15) 0.0212 1.0000 Uani . . . .
N52 N 0.92956(15) 0.9329(3) 0.72001(11) 0.0225 1.0000 Uani . . . .
C53 C 0.98525(19) 0.9516(4) 0.72490(15) 0.0305 1.0000 Uani . . . .
C54 C 1.00846(19) 0.9297(4) 0.69109(15) 0.0320 1.0000 Uani . . . .
N55 N 0.96888(15) 0.8952(3) 0.66289(11) 0.0240 1.0000 Uani . . . .
C61 C 0.89601(19) 0.9505(3) 0.75261(13) 0.0236 1.0000 Uani . . . .
C62 C 0.9017(2) 0.8960(4) 0.78700(15) 0.0282 1.0000 Uani . . . .
C63 C 0.8707(2) 0.9178(4) 0.81919(16) 0.0372 1.0000 Uani . . . .
C64 C 0.8359(3) 0.9890(4) 0.81731(17) 0.0417 1.0000 Uani . . . .
C65 C 0.8311(2) 1.0419(4) 0.78306(18) 0.0388 1.0000 Uani . . . .
C66 C 0.8613(2) 1.0258(3) 0.75027(16) 0.0305 1.0000 Uani . . . .
C67 C 0.9393(2) 0.8168(4) 0.79055(16) 0.0367 1.0000 Uani . . . .
C68 C 0.9103(3) 0.7310(4) 0.8023(2) 0.0531 1.0000 Uani . . . .
C69 C 0.9880(3) 0.8357(5) 0.8209(2) 0.0513 1.0000 Uani . . . .
C70 C 0.8582(2) 1.0875(4) 0.71383(17) 0.0377 1.0000 Uani . . . .
C71 C 0.8095(3) 1.1504(5) 0.7118(2) 0.0559 1.0000 Uani . . . .
C72 C 0.9091(3) 1.1453(5) 0.7124(2) 0.0526 1.0000 Uani . . . .
C81 C 0.98196(18) 0.8716(4) 0.62295(14) 0.0265 1.0000 Uani . . . .
C82 C 0.97595(19) 0.9353(4) 0.59214(14) 0.0273 1.0000 Uani . . . .
C83 C 0.9909(2) 0.9103(5) 0.55388(16) 0.0390 1.0000 Uani . . . .
C84 C 1.0104(2) 0.8260(5) 0.54691(18) 0.0423 1.0000 Uani . . . .
C85 C 1.0153(2) 0.7637(5) 0.57722(19) 0.0440 1.0000 Uani . . . .
C86 C 1.0011(2) 0.7844(3) 0.61594(15) 0.0369 1.0000 Uani D . . .
C87 C 0.9540(2) 1.0285(4) 0.59976(16) 0.0356 1.0000 Uani . . . .
C88 C 0.9983(3) 1.0909(5) 0.6181(2) 0.0537 1.0000 Uani . . . .
C89 C 0.9272(3) 1.0698(5) 0.5619(2) 0.0604 1.0000 Uani . . . .
C90 C 1.0016(5) 0.7111(6) 0.6482(2) 0.0503 0.60(3) Uani D P 3 1
C91 C 0.9853(7) 0.6199(6) 0.6299(5) 0.0613 0.60(3) Uani D P 3 1
C92 C 1.0569(8) 0.7036(10) 0.6718(4) 0.0611 0.60(3) Uani D P 3 1
B101 B 0.7205(2) 0.4912(3) 0.65523(15) 0.0186 1.0000 Uani . . . .
N102 N 0.72555(15) 0.4519(3) 0.69465(11) 0.0212 1.0000 Uani . . . .
C103 C 0.7234(2) 0.3586(3) 0.69047(15) 0.0265 1.0000 Uani . . . .
C104 C 0.7178(2) 0.3371(3) 0.65127(14) 0.0259 1.0000 Uani . . . .
N105 N 0.71611(16) 0.4161(2) 0.62802(12) 0.0223 1.0000 Uani . . . .
C111 C 0.73927(19) 0.4912(3) 0.73391(13) 0.0224 1.0000 Uani . . . .
C112 C 0.69744(17) 0.5127(3) 0.75865(15) 0.0330 1.0000 Uani D . . .
C113 C 0.7124(3) 0.5452(5) 0.79695(17) 0.0455 1.0000 Uani . . . .
C114 C 0.7658(3) 0.5590(4) 0.81033(16) 0.0423 1.0000 Uani . . . .
C115 C 0.8063(2) 0.5393(4) 0.78539(16) 0.0355 1.0000 Uani . . . .
C116 C 0.79412(17) 0.5056(3) 0.74673(14) 0.0292 1.0000 Uani D . . .
C117 C 0.6374(4) 0.5008(14) 0.7460(5) 0.0342 0.21(4) Uani D P 4 1
C118 C 0.6134(9) 0.420(2) 0.7668(11) 0.0365 0.21(4) Uani D P 4 1
C119 C 0.6047(7) 0.585(2) 0.7543(12) 0.0345 0.21(4) Uani D P 4 1
C120 C 0.8399(2) 0.4848(7) 0.71981(14) 0.0323 0.66(5) Uani D P 5 1
C121 C 0.8598(4) 0.3884(6) 0.7251(7) 0.0395 0.66(5) Uani D P 5 1
C122 C 0.8878(3) 0.5491(7) 0.7276(5) 0.0381 0.66(5) Uani D P 5 1
C123 C 0.7223(2) 0.4119(3) 0.58527(14) 0.0246 1.0000 Uani . . . .
C124 C 0.77473(17) 0.3981(3) 0.57254(15) 0.0293 1.0000 Uani D . . .
C125 C 0.7801(3) 0.3942(4) 0.53094(17) 0.0376 1.0000 Uani . . . .
C126 C 0.7356(3) 0.4037(4) 0.50364(17) 0.0460 1.0000 Uani . . . .
C127 C 0.6850(3) 0.4189(4) 0.51703(16) 0.0391 1.0000 Uani . . . .
C128 C 0.6768(2) 0.4240(3) 0.55779(15) 0.0284 1.0000 Uani . . . .
C129 C 0.8232(3) 0.3823(6) 0.60395(19) 0.0365 0.49(3) Uani D P 6 1
C130 C 0.8478(6) 0.2889(7) 0.5999(5) 0.0410 0.49(3) Uani D P 6 1
C131 C 0.8676(4) 0.4535(9) 0.6010(6) 0.0427 0.49(3) Uani D P 6 1
C132 C 0.6206(2) 0.4399(4) 0.57253(18) 0.0351 1.0000 Uani . . . .
C133 C 0.5960(3) 0.3514(5) 0.5859(2) 0.0506 1.0000 Uani . . . .
C134 C 0.5816(3) 0.4864(5) 0.5415(2) 0.0554 1.0000 Uani . . . .
B151 B 0.5901(2) 0.8272(4) 0.68073(15) 0.0213 1.0000 Uani . . . .
N152 N 0.53644(16) 0.7962(3) 0.66731(12) 0.0259 1.0000 Uani . . . .
C153 C 0.5002(2) 0.8344(4) 0.69284(16) 0.0325 1.0000 Uani . . . .
C154 C 0.5273(2) 0.8866(4) 0.72024(15) 0.0312 1.0000 Uani . . . .
N155 N 0.58281(15) 0.8853(3) 0.71419(11) 0.0225 1.0000 Uani . . . .
C161 C 0.51473(19) 0.7552(4) 0.63024(15) 0.0272 1.0000 Uani . . . .
C162 C 0.5009(2) 0.6651(4) 0.62968(16) 0.0337 1.0000 Uani . . . .
C163 C 0.4763(2) 0.6299(5) 0.59372(19) 0.0459 1.0000 Uani . . . .
C164 C 0.4672(3) 0.6820(5) 0.55975(19) 0.0510 1.0000 Uani . . . .
C165 C 0.4809(3) 0.7705(5) 0.56117(18) 0.0440 1.0000 Uani . . . .
C166 C 0.5051(2) 0.8099(3) 0.59561(15) 0.0381 1.0000 Uani D . . .
C167 C 0.5086(3) 0.6064(4) 0.66686(19) 0.0418 1.0000 Uani . . . .
C168 C 0.4540(4) 0.5900(6) 0.6843(3) 0.0762 1.0000 Uani . . . .
C169 C 0.5353(4) 0.5175(5) 0.6584(2) 0.0630 1.0000 Uani . . . .
C170 C 0.5097(6) 0.9113(4) 0.5977(3) 0.0416 0.45(4) Uani D P 7 1
C171 C 0.5222(9) 0.9516(9) 0.5571(5) 0.0469 0.45(4) Uani D P 7 1
C172 C 0.4582(8) 0.9542(10) 0.6118(6) 0.0459 0.45(4) Uani D P 7 1
C181 C 0.61892(18) 0.9487(3) 0.73536(14) 0.0245 1.0000 Uani . . . .
C182 C 0.6507(2) 0.9202(4) 0.76974(16) 0.0336 1.0000 Uani . . . .
C183 C 0.6829(2) 0.9843(5) 0.79070(19) 0.0460 1.0000 Uani . . . .
C184 C 0.6829(2) 1.0717(5) 0.7782(2) 0.0467 1.0000 Uani . . . .
C185 C 0.6516(2) 1.0984(4) 0.7443(2) 0.0414 1.0000 Uani . . . .
C186 C 0.61863(18) 1.0372(3) 0.72213(14) 0.0315 1.0000 Uani D . . .
C187 C 0.6498(3) 0.8251(4) 0.78453(17) 0.0452 1.0000 Uani . . . .
C188 C 0.7008(4) 0.7978(6) 0.8107(2) 0.0693 1.0000 Uani . . . .
C189 C 0.5996(4) 0.8074(6) 0.8076(2) 0.0678 1.0000 Uani . . . .
C190 C 0.5795(5) 1.0709(5) 0.6873(3) 0.0395 0.43(5) Uani D P 8 1
C191 C 0.6099(9) 1.1075(17) 0.6523(4) 0.0443 0.43(5) Uani D P 8 1
C192 C 0.5409(7) 1.1426(15) 0.7013(5) 0.0438 0.43(5) Uani D P 8 1
C290 C 1.0166(6) 0.7230(9) 0.6518(3) 0.0474 0.40(3) Uani D P 3 2
C291 C 1.0016(9) 0.6255(8) 0.6423(8) 0.0554 0.40(3) Uani D P 3 2
C292 C 1.0770(8) 0.7294(15) 0.6654(5) 0.0497 0.40(3) Uani D P 3 2
C317 C 0.63863(18) 0.4937(4) 0.74398(15) 0.0423 0.79(4) Uani D P 4 2
C318 C 0.6215(3) 0.3992(6) 0.7550(4) 0.0509 0.79(4) Uani D P 4 2
C319 C 0.5998(3) 0.5616(8) 0.7605(4) 0.0464 0.79(4) Uani D P 4 2
C320 C 0.8388(4) 0.4704(13) 0.7217(3) 0.0386 0.34(5) Uani D P 5 2
C321 C 0.8653(8) 0.3859(11) 0.7402(12) 0.0431 0.34(5) Uani D P 5 2
C322 C 0.8825(7) 0.5413(17) 0.7163(10) 0.0421 0.34(5) Uani D P 5 2
C329 C 0.8256(3) 0.3883(6) 0.6005(2) 0.0376 0.51(3) Uani D P 6 2
C330 C 0.8394(5) 0.2902(8) 0.6091(5) 0.0439 0.51(3) Uani D P 6 2
C331 C 0.8740(3) 0.4348(10) 0.5838(6) 0.0459 0.51(3) Uani D P 6 2
C370 C 0.5223(6) 0.9083(5) 0.5957(3) 0.0478 0.55(4) Uani D P 7 2
C371 C 0.5424(10) 0.9366(10) 0.5551(4) 0.0597 0.55(4) Uani D P 7 2
C372 C 0.4765(9) 0.9699(8) 0.6064(5) 0.0530 0.55(4) Uani D P 7 2
C390 C 0.5864(4) 1.0696(4) 0.6841(2) 0.0385 0.57(5) Uani D P 8 2
C391 C 0.6204(6) 1.1307(12) 0.6589(4) 0.0427 0.57(5) Uani D P 8 2
C392 C 0.5346(4) 1.1181(14) 0.6937(5) 0.0442 0.57(5) Uani D P 8 2
H31 H 0.7074 1.0021 0.4012 0.0342 1.0000 Uiso R . . .
H41 H 0.6720 0.8545 0.3849 0.0351 1.0000 Uiso R . . .
H131 H 0.7638 1.2120 0.5265 0.0449 1.0000 Uiso R . . .
H141 H 0.8497 1.2217 0.5055 0.0500 1.0000 Uiso R . . .
H151 H 0.8825 1.1120 0.4650 0.0471 1.0000 Uiso R . . .
H171 H 0.6764 1.0300 0.5164 0.0472 1.0000 Uiso R . . .
H181 H 0.6078 1.1182 0.4849 0.1079 1.0000 Uiso R . . .
H182 H 0.6524 1.1834 0.4708 0.1079 1.0000 Uiso R . . .
H183 H 0.6477 1.0859 0.4534 0.1079 1.0000 Uiso R . . .
H191 H 0.6404 1.1364 0.5572 0.0830 1.0000 Uiso R . . .
H192 H 0.6795 1.2097 0.5425 0.0830 1.0000 Uiso R . . .
H193 H 0.7028 1.1312 0.5704 0.0830 1.0000 Uiso R . . .
H201 H 0.8104 0.9203 0.4272 0.0410 1.0000 Uiso R . . .
H211 H 0.8960 0.8635 0.4432 0.0629 1.0000 Uiso R . . .
H212 H 0.9134 0.9516 0.4669 0.0629 1.0000 Uiso R . . .
H213 H 0.8702 0.8867 0.4834 0.0629 1.0000 Uiso R . . .
H221 H 0.8716 0.9529 0.3805 0.0670 1.0000 Uiso R . . .
H222 H 0.8892 1.0405 0.4043 0.0671 1.0000 Uiso R . . .
H223 H 0.8305 1.0328 0.3828 0.0670 1.0000 Uiso R . . .
H331 H 0.5832 0.5846 0.4259 0.0501 1.0000 Uiso R . . .
H341 H 0.6518 0.4865 0.4157 0.0542 1.0000 Uiso R . . .
H351 H 0.7405 0.5342 0.4215 0.0481 1.0000 Uiso R . . .
H371 H 0.5973 0.8152 0.4534 0.0472 1.0000 Uiso R . . .
H381 H 0.5185 0.8123 0.4075 0.0719 1.0000 Uiso R . . .
H382 H 0.5714 0.8079 0.3842 0.0719 1.0000 Uiso R . . .
H383 H 0.5375 0.7202 0.3907 0.0719 1.0000 Uiso R . . .
H391 H 0.5161 0.7648 0.4760 0.0900 1.0000 Uiso R . . .
H392 H 0.5645 0.7115 0.4982 0.0899 1.0000 Uiso R . . .
H393 H 0.5284 0.6662 0.4623 0.0901 1.0000 Uiso R . . .
H401 H 0.7896 0.7413 0.4569 0.0420 1.0000 Uiso R . . .
H411 H 0.8372 0.7486 0.3990 0.0652 1.0000 Uiso R . . .
H412 H 0.7779 0.7843 0.3899 0.0650 1.0000 Uiso R . . .
H413 H 0.7933 0.6878 0.3754 0.0649 1.0000 Uiso R . . .
H421 H 0.8603 0.6482 0.4579 0.0820 1.0000 Uiso R . . .
H422 H 0.8143 0.5878 0.4728 0.0820 1.0000 Uiso R . . .
H423 H 0.8302 0.5799 0.4280 0.0817 1.0000 Uiso R . . .
H531 H 1.0028 0.9755 0.7482 0.0370 1.0000 Uiso R . . .
H541 H 1.0452 0.9367 0.6868 0.0382 1.0000 Uiso R . . .
H631 H 0.8734 0.8829 0.8425 0.0441 1.0000 Uiso R . . .
H641 H 0.8153 1.0013 0.8387 0.0501 1.0000 Uiso R . . .
H651 H 0.8071 1.0897 0.7819 0.0469 1.0000 Uiso R . . .
H671 H 0.9535 0.8065 0.7643 0.0441 1.0000 Uiso R . . .
H681 H 0.9341 0.6804 0.8001 0.0809 1.0000 Uiso R . . .
H682 H 0.9002 0.7364 0.8296 0.0811 1.0000 Uiso R . . .
H683 H 0.8782 0.7232 0.7844 0.0811 1.0000 Uiso R . . .
H691 H 1.0116 0.7847 0.8224 0.0758 1.0000 Uiso R . . .
H692 H 0.9757 0.8473 0.8470 0.0760 1.0000 Uiso R . . .
H693 H 1.0077 0.8866 0.8121 0.0759 1.0000 Uiso R . . .
H701 H 0.8549 1.0504 0.6894 0.0459 1.0000 Uiso R . . .
H711 H 0.8101 1.1896 0.6886 0.0810 1.0000 Uiso R . . .
H712 H 0.8105 1.1857 0.7363 0.0811 1.0000 Uiso R . . .
H713 H 0.7765 1.1156 0.7090 0.0808 1.0000 Uiso R . . .
H721 H 0.9081 1.1776 0.6872 0.0791 1.0000 Uiso R . . .
H722 H 0.9107 1.1870 0.7346 0.0790 1.0000 Uiso R . . .
H723 H 0.9409 1.1069 0.7145 0.0790 1.0000 Uiso R . . .
H831 H 0.9887 0.9517 0.5328 0.0470 1.0000 Uiso R . . .
H841 H 1.0207 0.8114 0.5216 0.0510 1.0000 Uiso R . . .
H851 H 1.0276 0.7068 0.5717 0.0541 1.0000 Uiso R . . .
H871 H 0.9263 1.0227 0.6192 0.0420 1.0000 Uiso R . . .
H881 H 0.9833 1.1495 0.6214 0.0821 1.0000 Uiso R . . .
H882 H 1.0128 1.0688 0.6440 0.0821 1.0000 Uiso R . . .
H883 H 1.0269 1.0949 0.6002 0.0820 1.0000 Uiso R . . .
H891 H 0.9111 1.1259 0.5688 0.0921 1.0000 Uiso R . . .
H892 H 0.9542 1.0792 0.5429 0.0922 1.0000 Uiso R . . .
H893 H 0.8991 1.0305 0.5505 0.0919 1.0000 Uiso R . . .
H901 H 0.9747 0.7271 0.6670 0.0610 0.60(3) Uiso R P 3 1
H911 H 0.9797 0.5775 0.6510 0.0890 0.60(3) Uiso R P 3 1
H912 H 1.0139 0.5991 0.6145 0.0890 0.60(3) Uiso R P 3 1
H913 H 0.9525 0.6261 0.6125 0.0890 0.60(3) Uiso R P 3 1
H921 H 1.0546 0.6601 0.6930 0.0890 0.60(3) Uiso R P 3 1
H922 H 1.0663 0.7611 0.6834 0.0890 0.60(3) Uiso R P 3 1
H923 H 1.0836 0.6852 0.6542 0.0890 0.60(3) Uiso R P 3 1
H1031 H 0.7254 0.3177 0.7118 0.0330 1.0000 Uiso R . . .
H1041 H 0.7154 0.2793 0.6408 0.0310 1.0000 Uiso R . . .
H1131 H 0.6854 0.5590 0.8139 0.0539 1.0000 Uiso R . . .
H1141 H 0.7745 0.5806 0.8365 0.0500 1.0000 Uiso R . . .
H1151 H 0.8425 0.5487 0.7947 0.0430 1.0000 Uiso R . . .
H1171 H 0.6337 0.4899 0.7168 0.0410 0.21(4) Uiso R P 4 1
H1181 H 0.5872 0.3912 0.7483 0.0550 0.21(4) Uiso R P 4 1
H1182 H 0.5961 0.4405 0.7901 0.0550 0.21(4) Uiso R P 4 1
H1183 H 0.6418 0.3790 0.7751 0.0550 0.21(4) Uiso R P 4 1
H1191 H 0.5669 0.5760 0.7462 0.0510 0.21(4) Uiso R P 4 1
H1192 H 0.6091 0.5985 0.7827 0.0510 0.21(4) Uiso R P 4 1
H1193 H 0.6184 0.6336 0.7391 0.0509 0.21(4) Uiso R P 4 1
H1201 H 0.8256 0.4935 0.6916 0.0380 0.66(5) Uiso R P 5 1
H1211 H 0.8885 0.3771 0.7080 0.0540 0.66(5) Uiso R P 5 1
H1212 H 0.8724 0.3784 0.7531 0.0541 0.66(5) Uiso R P 5 1
H1213 H 0.8298 0.3489 0.7180 0.0540 0.66(5) Uiso R P 5 1
H1221 H 0.9145 0.5373 0.7087 0.0560 0.66(5) Uiso R P 5 1
H1222 H 0.9036 0.5403 0.7548 0.0560 0.66(5) Uiso R P 5 1
H1223 H 0.8752 0.6100 0.7244 0.0561 0.66(5) Uiso R P 5 1
H1251 H 0.8141 0.3850 0.5216 0.0441 1.0000 Uiso R . . .
H1261 H 0.7397 0.4008 0.4762 0.0550 1.0000 Uiso R . . .
H1271 H 0.6553 0.4251 0.4980 0.0460 1.0000 Uiso R . . .
H1291 H 0.8098 0.3866 0.6308 0.0440 0.49(3) Uiso R P 6 1
H1301 H 0.8751 0.2781 0.6215 0.0590 0.49(3) Uiso R P 6 1
H1302 H 0.8639 0.2843 0.5745 0.0590 0.49(3) Uiso R P 6 1
H1303 H 0.8195 0.2451 0.6009 0.0589 0.49(3) Uiso R P 6 1
H1311 H 0.8980 0.4401 0.6198 0.0630 0.49(3) Uiso R P 6 1
H1312 H 0.8533 0.5112 0.6075 0.0630 0.49(3) Uiso R P 6 1
H1313 H 0.8791 0.4545 0.5740 0.0631 0.49(3) Uiso R P 6 1
H1321 H 0.6255 0.4790 0.5964 0.0411 1.0000 Uiso R . . .
H1331 H 0.5607 0.3626 0.5949 0.0769 1.0000 Uiso R . . .
H1332 H 0.6190 0.3258 0.6076 0.0769 1.0000 Uiso R . . .
H1333 H 0.5932 0.3110 0.5634 0.0768 1.0000 Uiso R . . .
H1341 H 0.5504 0.5075 0.5543 0.0839 1.0000 Uiso R . . .
H1342 H 0.5997 0.5362 0.5301 0.0841 1.0000 Uiso R . . .
H1343 H 0.5700 0.4452 0.5204 0.0840 1.0000 Uiso R . . .
H1531 H 0.4628 0.8248 0.6908 0.0390 1.0000 Uiso R . . .
H1541 H 0.5120 0.9185 0.7405 0.0369 1.0000 Uiso R . . .
H1631 H 0.4654 0.5703 0.5928 0.0552 1.0000 Uiso R . . .
H1641 H 0.4517 0.6574 0.5359 0.0611 1.0000 Uiso R . . .
H1651 H 0.4739 0.8056 0.5384 0.0520 1.0000 Uiso R . . .
H1671 H 0.5322 0.6385 0.6872 0.0500 1.0000 Uiso R . . .
H1681 H 0.4592 0.5540 0.7082 0.1180 1.0000 Uiso R . . .
H1682 H 0.4377 0.6460 0.6909 0.1180 1.0000 Uiso R . . .
H1683 H 0.4302 0.5590 0.6647 0.1180 1.0000 Uiso R . . .
H1691 H 0.5438 0.4855 0.6833 0.0970 1.0000 Uiso R . . .
H1692 H 0.5681 0.5277 0.6451 0.0969 1.0000 Uiso R . . .
H1693 H 0.5103 0.4824 0.6412 0.0971 1.0000 Uiso R . . .
H1701 H 0.5400 0.9256 0.6174 0.0530 0.45(4) Uiso R P 7 1
H1711 H 0.4994 1.0025 0.5509 0.0721 0.45(4) Uiso R P 7 1
H1712 H 0.5597 0.9695 0.5585 0.0719 0.45(4) Uiso R P 7 1
H1713 H 0.5156 0.9069 0.5366 0.0721 0.45(4) Uiso R P 7 1
H1721 H 0.4647 1.0168 0.6168 0.0731 0.45(4) Uiso R P 7 1
H1722 H 0.4482 0.9260 0.6361 0.0730 0.45(4) Uiso R P 7 1
H1723 H 0.4291 0.9477 0.5911 0.0730 0.45(4) Uiso R P 7 1
H1831 H 0.7051 0.9672 0.8135 0.0541 1.0000 Uiso R . . .
H1841 H 0.7043 1.1129 0.7927 0.0560 1.0000 Uiso R . . .
H1851 H 0.6525 1.1581 0.7359 0.0491 1.0000 Uiso R . . .
H1871 H 0.6471 0.7859 0.7608 0.0541 1.0000 Uiso R . . .
H1881 H 0.7014 0.7343 0.8151 0.1051 1.0000 Uiso R . . .
H1882 H 0.7015 0.8280 0.8366 0.1049 1.0000 Uiso R . . .
H1883 H 0.7327 0.8148 0.7976 0.1050 1.0000 Uiso R . . .
H1891 H 0.6001 0.7465 0.8170 0.0991 1.0000 Uiso R . . .
H1892 H 0.5999 0.8475 0.8302 0.0990 1.0000 Uiso R . . .
H1893 H 0.5676 0.8170 0.7898 0.0990 1.0000 Uiso R . . .
H1901 H 0.5578 1.0199 0.6769 0.0460 0.43(5) Uiso R P 8 1
H1911 H 0.5851 1.1341 0.6320 0.0640 0.43(5) Uiso R P 8 1
H1912 H 0.6354 1.1520 0.6627 0.0640 0.43(5) Uiso R P 8 1
H1913 H 0.6291 1.0596 0.6404 0.0641 0.43(5) Uiso R P 8 1
H1921 H 0.5178 1.1646 0.6788 0.0620 0.43(5) Uiso R P 8 1
H1922 H 0.5619 1.1911 0.7134 0.0620 0.43(5) Uiso R P 8 1
H1923 H 0.5190 1.1169 0.7210 0.0620 0.43(5) Uiso R P 8 1
H2901 H 0.9963 0.7422 0.6744 0.0550 0.40(3) Uiso R P 3 2
H2911 H 1.0108 0.5884 0.6655 0.0770 0.40(3) Uiso R P 3 2
H2912 H 1.0208 0.6055 0.6200 0.0769 0.40(3) Uiso R P 3 2
H2913 H 0.9632 0.6223 0.6354 0.0770 0.40(3) Uiso R P 3 2
H2921 H 1.0850 0.6931 0.6891 0.0720 0.40(3) Uiso R P 3 2
H2922 H 1.0859 0.7906 0.6715 0.0720 0.40(3) Uiso R P 3 2
H2923 H 1.0977 0.7087 0.6440 0.0720 0.40(3) Uiso R P 3 2
H3171 H 0.6351 0.4983 0.7144 0.0499 0.79(4) Uiso R P 4 2
H3181 H 0.5839 0.3900 0.7465 0.0710 0.79(4) Uiso R P 4 2
H3182 H 0.6271 0.3920 0.7837 0.0709 0.79(4) Uiso R P 4 2
H3183 H 0.6428 0.3562 0.7417 0.0710 0.79(4) Uiso R P 4 2
H3191 H 0.5639 0.5520 0.7483 0.0669 0.79(4) Uiso R P 4 2
H3192 H 0.5997 0.5554 0.7893 0.0670 0.79(4) Uiso R P 4 2
H3193 H 0.6116 0.6211 0.7541 0.0670 0.79(4) Uiso R P 4 2
H3201 H 0.8223 0.4563 0.6946 0.0441 0.34(5) Uiso R P 5 2
H3211 H 0.8971 0.3707 0.7269 0.0600 0.34(5) Uiso R P 5 2
H3212 H 0.8750 0.3950 0.7686 0.0599 0.34(5) Uiso R P 5 2
H3213 H 0.8393 0.3378 0.7371 0.0599 0.34(5) Uiso R P 5 2
H3221 H 0.9064 0.5224 0.6964 0.0610 0.34(5) Uiso R P 5 2
H3222 H 0.9030 0.5497 0.7419 0.0610 0.34(5) Uiso R P 5 2
H3223 H 0.8654 0.5968 0.7078 0.0610 0.34(5) Uiso R P 5 2
H3291 H 0.8190 0.4164 0.6263 0.0450 0.51(3) Uiso R P 6 2
H3301 H 0.8662 0.2856 0.6316 0.0671 0.51(3) Uiso R P 6 2
H3302 H 0.8073 0.2587 0.6152 0.0669 0.51(3) Uiso R P 6 2
H3303 H 0.8536 0.2640 0.5857 0.0671 0.51(3) Uiso R P 6 2
H3311 H 0.9028 0.4407 0.6048 0.0640 0.51(3) Uiso R P 6 2
H3312 H 0.8628 0.4932 0.5743 0.0640 0.51(3) Uiso R P 6 2
H3313 H 0.8862 0.4005 0.5618 0.0639 0.51(3) Uiso R P 6 2
H3701 H 0.5520 0.9151 0.6168 0.0560 0.55(4) Uiso R P 7 2
H3711 H 0.5531 0.9983 0.5561 0.0810 0.55(4) Uiso R P 7 2
H3712 H 0.5731 0.8998 0.5501 0.0810 0.55(4) Uiso R P 7 2
H3713 H 0.5141 0.9284 0.5338 0.0810 0.55(4) Uiso R P 7 2
H3721 H 0.4889 1.0308 0.6055 0.0740 0.55(4) Uiso R P 7 2
H3722 H 0.4655 0.9566 0.6329 0.0740 0.55(4) Uiso R P 7 2
H3723 H 0.4463 0.9618 0.5867 0.0740 0.55(4) Uiso R P 7 2
H3901 H 0.5767 1.0169 0.6676 0.0449 0.57(5) Uiso R P 8 2
H3911 H 0.6022 1.1403 0.6325 0.0610 0.57(5) Uiso R P 8 2
H3912 H 0.6255 1.1872 0.6725 0.0610 0.57(5) Uiso R P 8 2
H3913 H 0.6551 1.1035 0.6561 0.0610 0.57(5) Uiso R P 8 2
H3921 H 0.5131 1.1323 0.6691 0.0630 0.57(5) Uiso R P 8 2
H3922 H 0.5438 1.1724 0.7083 0.0631 0.57(5) Uiso R P 8 2
H3923 H 0.5141 1.0797 0.7100 0.0630 0.57(5) Uiso R P 8 2

loop_
_atom_site_aniso_label
_atom_site_aniso_U_11
_atom_site_aniso_U_22
_atom_site_aniso_U_33
_atom_site_aniso_U_23
_atom_site_aniso_U_13
_atom_site_aniso_U_12
Sn1 0.04209(19) 0.02350(16) 0.01683(14) 0.00246(12) -0.00543(13) -0.00578(14)
Sn2 0.0336(2) 0.0244(2) 0.0259(2) -0.00057(16) 0.00103(16) -0.00951(17)
Sn3 0.01731(14) 0.0522(2) 0.02743(17) -0.01483(16) -0.00052(12) -0.00527(15)
Sn4 0.02574(17) 0.0435(2) 0.03039(18) -0.00603(15) 0.00193(13) -0.00693(15)
Sn5 0.03210(17) 0.02248(15) 0.02103(15) -0.00336(12) 0.00378(12) 0.00033(13)
Sn6 0.02934(17) 0.02994(17) 0.02530(16) 0.00018(13) -0.00006(13) 0.00017(14)
Sn7 0.02048(18) 0.02274(19) 0.0260(2) -0.00746(15) 0.00098(14) -0.00223(15)
Sn8 0.02529(16) 0.03315(18) 0.02770(16) -0.00672(14) -0.00120(13) 0.00125(14)
Sn9 0.0198(5) 0.0157(3) 0.0191(3) -0.0004(2) 0.0013(5) -0.0003(5)
Sn10 0.0171(3) 0.0157(5) 0.0241(4) -0.0022(3) 0.0043(2) -0.0008(3)
Sn11 0.0174(3) 0.0189(3) 0.0242(3) 0.0004(2) -0.00057(19) 0.00236(19)
Sn12 0.0254(8) 0.0176(8) 0.0233(8) -0.0028(6) 0.0018(6) 0.0013(6)
Sn109 0.0302(5) 0.0159(7) 0.0573(10) -0.0053(5) 0.0256(6) -0.0021(5)
Sn110 0.0223(7) 0.0170(4) 0.0194(5) -0.0003(3) 0.0016(7) -0.0028(7)
Sn111 0.0231(4) 0.0224(4) 0.0232(4) 0.0003(3) -0.0003(3) 0.0027(3)
B1 0.018(2) 0.022(2) 0.020(2) 0.0005(19) 0.0023(18) 0.0014(19)
N2 0.0233(18) 0.0239(19) 0.0196(18) 0.0041(15) -0.0013(14) -0.0030(15)
C3 0.031(2) 0.032(3) 0.020(2) 0.0083(19) -0.0041(18) -0.001(2)
C4 0.033(3) 0.034(3) 0.017(2) 0.0035(19) -0.0045(18) -0.003(2)
N5 0.0241(19) 0.026(2) 0.0163(17) 0.0003(15) -0.0030(14) -0.0019(16)
C11 0.032(2) 0.019(2) 0.022(2) 0.0038(17) -0.0020(18) -0.0042(18)
C12 0.036(3) 0.023(2) 0.029(2) 0.0022(19) 0.001(2) 0.002(2)
C13 0.056(4) 0.018(2) 0.035(3) -0.003(2) 0.001(2) 0.003(2)
C14 0.050(3) 0.028(3) 0.046(3) -0.003(2) -0.003(3) -0.014(3)
C15 0.035(3) 0.039(3) 0.041(3) -0.001(2) 0.002(2) -0.013(2)
C16 0.031(2) 0.030(2) 0.025(2) -0.0027(19) 0.0015(19) -0.006(2)
C17 0.038(3) 0.030(3) 0.047(3) -0.001(2) 0.006(2) 0.006(2)
C18 0.046(4) 0.085(6) 0.078(6) -0.004(5) -0.004(4) 0.025(4)
C19 0.064(4) 0.042(4) 0.063(4) -0.007(3) 0.021(4) 0.016(3)
C20 0.029(3) 0.040(3) 0.034(3) -0.007(2) 0.005(2) -0.005(2)
C21 0.042(3) 0.044(3) 0.037(3) -0.001(3) 0.010(2) 0.003(3)
C22 0.044(3) 0.060(4) 0.027(3) 0.000(3) 0.001(2) 0.005(3)
C31 0.029(2) 0.026(2) 0.017(2) -0.0015(17) -0.0019(17) -0.0048(19)
C32 0.032(3) 0.034(3) 0.026(2) 0.001(2) -0.001(2) -0.006(2)
C33 0.046(3) 0.040(3) 0.037(3) -0.002(2) -0.005(2) -0.019(3)
C34 0.064(4) 0.028(3) 0.042(3) -0.002(2) -0.008(3) -0.009(3)
C35 0.053(4) 0.027(3) 0.037(3) -0.003(2) -0.004(3) 0.005(2)
C36 0.034(3) 0.029(2) 0.020(2) -0.0019(19) 0.0003(19) 0.000(2)
C37 0.024(2) 0.046(3) 0.043(3) -0.011(3) 0.000(2) -0.005(2)
C38 0.046(4) 0.053(4) 0.046(4) 0.009(3) 0.001(3) 0.009(3)
C39 0.034(3) 0.107(7) 0.037(3) 0.006(4) -0.001(3) -0.003(4)
C40 0.036(3) 0.044(3) 0.026(2) -0.008(2) 0.003(2) 0.008(2)
C41 0.043(3) 0.051(4) 0.037(3) -0.008(3) 0.010(2) -0.002(3)
C42 0.040(3) 0.066(5) 0.051(4) -0.005(3) 0.003(3) 0.023(3)
B51 0.018(2) 0.023(2) 0.021(2) 0.0004(19) -0.0045(18) 0.0041(19)
N52 0.0174(17) 0.030(2) 0.0197(18) -0.0055(15) 0.0005(14) -0.0020(15)
C53 0.020(2) 0.046(3) 0.025(2) -0.009(2) -0.0021(18) -0.011(2)
C54 0.018(2) 0.050(3) 0.028(2) -0.007(2) -0.0004(18) -0.008(2)
N55 0.0180(18) 0.036(2) 0.0180(18) -0.0042(16) -0.0005(14) -0.0011(16)
C61 0.022(2) 0.029(2) 0.019(2) -0.0047(18) 0.0037(17) -0.0016(18)
C62 0.029(2) 0.033(3) 0.023(2) -0.0016(19) 0.0049(19) -0.002(2)
C63 0.041(3) 0.045(3) 0.028(3) 0.001(2) 0.013(2) -0.003(3)
C64 0.044(3) 0.050(4) 0.033(3) -0.009(3) 0.016(2) 0.000(3)
C65 0.040(3) 0.037(3) 0.041(3) -0.006(2) 0.013(2) 0.008(2)
C66 0.031(3) 0.027(2) 0.035(3) -0.005(2) 0.003(2) -0.002(2)
C67 0.043(3) 0.039(3) 0.028(3) 0.002(2) 0.001(2) 0.008(2)
C68 0.065(4) 0.037(3) 0.055(4) 0.007(3) -0.005(3) 0.003(3)
C69 0.041(3) 0.061(4) 0.051(4) 0.009(3) -0.004(3) 0.007(3)
C70 0.048(3) 0.032(3) 0.034(3) 0.003(2) 0.004(2) 0.005(2)
C71 0.060(4) 0.042(4) 0.065(5) 0.009(3) 0.002(3) 0.014(3)
C72 0.074(5) 0.038(3) 0.047(4) 0.005(3) 0.009(3) -0.008(3)
C81 0.016(2) 0.042(3) 0.022(2) -0.008(2) 0.0022(16) -0.0039(19)
C82 0.019(2) 0.039(3) 0.024(2) -0.004(2) 0.0000(17) -0.008(2)
C83 0.033(3) 0.061(4) 0.024(2) -0.003(2) 0.008(2) -0.019(3)
C84 0.032(3) 0.062(4) 0.034(3) -0.020(3) 0.012(2) -0.012(3)
C85 0.037(3) 0.054(4) 0.042(3) -0.014(3) 0.007(2) 0.002(3)
C86 0.030(2) 0.047(3) 0.034(3) -0.003(2) 0.007(2) 0.008(2)
C87 0.035(3) 0.043(3) 0.030(3) 0.001(2) 0.008(2) -0.008(2)
C88 0.062(4) 0.042(4) 0.058(4) -0.014(3) 0.011(3) -0.011(3)
C89 0.072(5) 0.051(4) 0.057(4) 0.009(3) 0.001(4) 0.009(4)
C90 0.051(5) 0.052(4) 0.047(4) 0.002(3) -0.003(4) 0.010(4)
C91 0.069(7) 0.052(5) 0.059(6) 0.006(5) -0.018(5) 0.005(5)
C92 0.060(7) 0.067(6) 0.053(6) 0.006(5) -0.014(5) 0.003(6)
B101 0.018(2) 0.015(2) 0.023(2) -0.0010(18) 0.0012(18) -0.0015(17)
N102 0.0228(18) 0.0199(18) 0.0207(18) 0.0018(14) 0.0009(14) 0.0003(15)
C103 0.029(2) 0.021(2) 0.029(2) 0.0069(19) 0.0018(19) -0.0040(19)
C104 0.034(3) 0.017(2) 0.026(2) 0.0009(18) 0.0015(19) -0.0036(19)
N105 0.0264(19) 0.0163(17) 0.0236(19) -0.0012(14) -0.0013(15) -0.0036(15)
C111 0.028(2) 0.022(2) 0.017(2) 0.0027(16) -0.0016(17) -0.0011(18)
C112 0.033(2) 0.042(3) 0.026(2) 0.004(2) 0.0089(19) 0.000(2)
C113 0.051(4) 0.059(4) 0.028(3) -0.003(3) 0.015(3) 0.005(3)
C114 0.055(4) 0.050(4) 0.021(2) -0.004(2) -0.004(2) 0.000(3)
C115 0.043(3) 0.032(3) 0.029(3) -0.001(2) -0.013(2) 0.005(2)
C116 0.028(2) 0.030(2) 0.028(2) 0.0037(19) -0.0060(18) 0.0068(19)
C117 0.033(5) 0.046(6) 0.026(6) 0.003(5) 0.012(5) -0.001(5)
C118 0.035(8) 0.047(9) 0.030(8) 0.000(7) 0.016(7) -0.002(7)
C119 0.033(7) 0.047(9) 0.025(8) 0.006(7) 0.011(7) 0.002(7)
C120 0.020(3) 0.035(3) 0.041(4) -0.006(3) -0.006(3) 0.007(3)
C121 0.032(4) 0.036(4) 0.049(6) -0.009(4) -0.010(4) 0.009(3)
C122 0.021(4) 0.042(4) 0.049(5) -0.016(4) -0.006(4) 0.003(3)
C123 0.034(3) 0.019(2) 0.021(2) -0.0050(17) 0.0021(18) -0.0036(18)
C124 0.033(2) 0.022(2) 0.034(2) -0.0058(18) 0.0044(18) 0.0015(18)
C125 0.053(3) 0.023(2) 0.039(3) -0.003(2) 0.019(3) 0.004(2)
C126 0.088(5) 0.025(3) 0.027(3) 0.001(2) 0.012(3) 0.007(3)
C127 0.064(4) 0.028(3) 0.024(2) -0.002(2) -0.007(2) 0.006(3)
C128 0.037(3) 0.019(2) 0.028(2) -0.0044(18) -0.004(2) 0.000(2)
C129 0.036(4) 0.036(4) 0.038(4) -0.005(4) 0.003(3) 0.003(4)
C130 0.053(6) 0.038(5) 0.031(6) 0.002(5) -0.001(5) 0.012(5)
C131 0.031(5) 0.045(6) 0.052(7) -0.002(5) 0.005(5) 0.002(4)
C132 0.029(3) 0.030(3) 0.044(3) -0.011(2) -0.009(2) -0.002(2)
C133 0.034(3) 0.045(4) 0.072(5) -0.003(3) 0.001(3) -0.008(3)
C134 0.053(4) 0.051(4) 0.057(4) -0.017(3) -0.029(3) 0.015(3)
B151 0.022(2) 0.025(2) 0.017(2) -0.0012(19) 0.0013(18) -0.002(2)
N152 0.0197(18) 0.031(2) 0.027(2) -0.0069(17) 0.0010(15) 0.0007(16)
C153 0.020(2) 0.045(3) 0.033(3) -0.009(2) 0.0080(19) -0.003(2)
C154 0.024(2) 0.043(3) 0.027(2) -0.011(2) 0.0077(19) 0.000(2)
N155 0.0203(18) 0.028(2) 0.0197(18) -0.0037(15) 0.0048(14) -0.0005(15)
C161 0.020(2) 0.036(3) 0.025(2) -0.010(2) 0.0014(17) -0.0015(19)
C162 0.023(2) 0.048(3) 0.031(3) -0.012(2) 0.0057(19) -0.006(2)
C163 0.040(3) 0.054(4) 0.044(3) -0.023(3) 0.004(3) -0.013(3)
C164 0.039(3) 0.075(5) 0.037(3) -0.025(3) -0.011(3) 0.004(3)
C165 0.045(3) 0.055(4) 0.030(3) -0.008(3) -0.010(2) 0.020(3)
C166 0.036(3) 0.044(3) 0.033(2) -0.007(2) -0.003(2) 0.011(2)
C167 0.047(3) 0.037(3) 0.042(3) -0.007(3) 0.008(3) -0.014(3)
C168 0.074(6) 0.078(6) 0.082(6) 0.013(5) 0.041(5) -0.015(5)
C169 0.078(5) 0.054(4) 0.058(4) -0.008(4) 0.010(4) 0.001(4)
C170 0.036(5) 0.045(4) 0.042(5) 0.004(4) -0.008(4) 0.009(4)
C171 0.038(7) 0.052(6) 0.049(6) 0.012(5) -0.007(5) 0.015(5)
C172 0.042(7) 0.044(6) 0.051(7) 0.004(5) 0.001(6) 0.003(5)
C181 0.020(2) 0.031(2) 0.024(2) -0.0074(19) 0.0075(17) -0.0002(18)
C182 0.033(3) 0.042(3) 0.025(2) -0.007(2) 0.000(2) 0.002(2)
C183 0.037(3) 0.054(4) 0.044(3) -0.021(3) -0.013(3) 0.004(3)
C184 0.027(3) 0.052(4) 0.061(4) -0.031(3) 0.000(3) -0.008(3)
C185 0.033(3) 0.034(3) 0.058(4) -0.012(3) 0.011(3) -0.005(2)
C186 0.030(2) 0.032(2) 0.034(2) -0.007(2) 0.0112(19) -0.0020(19)
C187 0.067(4) 0.045(3) 0.022(3) -0.005(2) -0.007(3) 0.008(3)
C188 0.102(6) 0.071(5) 0.030(3) -0.002(3) -0.020(4) 0.038(5)
C189 0.101(7) 0.061(5) 0.042(4) 0.008(3) 0.011(4) -0.011(5)
C190 0.041(5) 0.038(5) 0.039(5) -0.003(4) 0.002(4) -0.001(4)
C191 0.045(7) 0.043(7) 0.045(6) 0.002(6) 0.003(5) -0.002(6)
C192 0.043(6) 0.040(7) 0.046(7) -0.008(6) -0.009(5) 0.005(5)
C290 0.046(5) 0.053(5) 0.043(5) 0.002(4) 0.003(4) 0.021(5)
C291 0.058(8) 0.056(7) 0.050(7) 0.009(6) -0.010(6) 0.020(6)
C292 0.047(7) 0.059(7) 0.042(6) 0.008(6) 0.001(6) 0.019(6)
C317 0.032(3) 0.053(4) 0.044(3) -0.003(3) 0.016(3) -0.003(3)
C318 0.032(4) 0.057(4) 0.068(5) -0.008(4) 0.028(4) -0.008(3)
C319 0.036(4) 0.057(5) 0.048(5) 0.000(4) 0.014(3) 0.004(3)
C320 0.032(5) 0.043(5) 0.040(6) -0.008(4) -0.003(4) 0.006(4)
C321 0.038(7) 0.044(7) 0.045(8) -0.008(6) -0.008(6) 0.007(6)
C322 0.033(7) 0.050(7) 0.043(8) -0.014(6) -0.001(6) 0.003(6)
C329 0.033(4) 0.041(4) 0.040(4) -0.011(4) 0.006(3) 0.004(4)
C330 0.049(6) 0.050(6) 0.034(6) -0.001(5) 0.005(5) 0.012(5)
C331 0.031(5) 0.052(6) 0.056(7) -0.012(5) 0.008(5) 0.004(4)
C370 0.056(5) 0.045(4) 0.040(4) 0.003(4) -0.007(4) 0.017(4)
C371 0.072(8) 0.054(6) 0.053(6) 0.016(5) 0.001(6) 0.024(6)
C372 0.060(7) 0.048(6) 0.050(6) -0.004(5) -0.006(6) 0.014(5)
C390 0.045(4) 0.035(4) 0.037(4) 0.002(3) 0.011(3) -0.001(3)
C391 0.054(6) 0.032(5) 0.044(5) 0.004(4) 0.016(4) -0.003(5)
C392 0.042(5) 0.049(6) 0.041(5) 0.000(5) 0.001(4) 0.006(4)

loop_
_atom_type_symbol
_atom_type_scat_dispersion_real
_atom_type_scat_dispersion_imag
_atom_type_scat_Cromer_Mann_a1
_atom_type_scat_Cromer_Mann_b1
_atom_type_scat_Cromer_Mann_a2
_atom_type_scat_Cromer_Mann_b2
_atom_type_scat_Cromer_Mann_a3
_atom_type_scat_Cromer_Mann_b3
_atom_type_scat_Cromer_Mann_a4
_atom_type_scat_Cromer_Mann_b4
_atom_type_scat_Cromer_Mann_c
_atom_type_scat_source
Sn -0.6537 1.4246 19.1889 5.8303 19.1005 0.5031 4.4585 26.8909 2.4663 83.9572 4.7821 'International Tables Vol C 4.2.6.8 and 6.1.1.4'
B 0.0013 0.0007 2.0545 23.2185 1.3326 1.0210 1.0979 60.3498 0.7068 0.1403 -0.1932 'International Tables Vol C 4.2.6.8 and 6.1.1.4'
N 0.0061 0.0033 12.2126 0.0057 3.1322 9.8933 2.0125 28.9975 1.1663 0.5826 -11.5290 'International Tables Vol C 4.2.6.8 and 6.1.1.4'
C 0.0033 0.0016 2.3100 20.8439 1.0200 10.2075 1.5886 0.5687 0.8650 51.6512 0.2156 'International Tables Vol C 4.2.6.8 and 6.1.1.4'
H 0.0000 0.0000 0.4930 10.5109 0.3229 26.1257 0.1402 3.1424 0.0408 57.7998 0.0030 'International Tables Vol C 4.2.6.8 and 6.1.1.4'

loop_
_exptl_crystal_face_index_h
_exptl_crystal_face_index_k
_exptl_crystal_face_index_l
_exptl_crystal_face_perp_dist
1 -1 0 0.0600
-1 1 0 0.0600
1 0 0 0.0500
-1 0 2 0.0500
1 0 -2 0.0900
-3 -1 0 0.0600

loop_
_geom_angle_atom_site_label_1
_geom_angle_atom_site_label_2
_geom_angle_atom_site_label_3
_geom_angle
_geom_angle_publ_flag
Sn2 Sn1 Sn4 67.645(14) yes
Sn2 Sn1 Sn5 122.989(16) yes
Sn4 Sn1 Sn5 64.434(13) yes
Sn2 Sn1 Sn6 121.509(16) yes
Sn4 Sn1 Sn6 119.499(15) yes
Sn5 Sn1 Sn6 63.766(12) yes
Sn2 Sn1 Sn11 63.836(15) yes
Sn4 Sn1 Sn11 121.583(17) yes
Sn5 Sn1 Sn11 121.327(17) yes
Sn6 Sn1 Sn11 66.431(15) yes
Sn2 Sn1 B1 114.32(13) yes
Sn4 Sn1 B1 117.24(12) yes
Sn5 Sn1 B1 113.94(13) yes
Sn6 Sn1 B1 110.78(13) yes
Sn11 Sn1 B1 111.16(13) yes
Sn4 Sn1 Sn5 64.434(13) yes
Sn4 Sn1 Sn6 119.499(15) yes
Sn5 Sn1 Sn6 63.766(12) yes
Sn4 Sn1 Sn11 121.583(17) yes
Sn5 Sn1 Sn11 121.327(17) yes
Sn6 Sn1 Sn11 66.431(15) yes
Sn4 Sn1 Sn12 86.32(3) yes
Sn5 Sn1 Sn12 115.93(4) yes
Sn6 Sn1 Sn12 89.71(4) yes
Sn11 Sn1 Sn12 36.20(4) yes
Sn4 Sn1 B1 117.24(12) yes
Sn5 Sn1 B1 113.94(13) yes
Sn6 Sn1 B1 110.78(13) yes
Sn11 Sn1 B1 111.16(13) yes
Sn12 Sn1 B1 130.10(14) yes
Sn1 Sn2 Sn3 91.409(15) yes
Sn1 Sn2 Sn4 56.652(12) yes
Sn3 Sn2 Sn4 55.433(12) yes
Sn1 Sn2 Sn7 101.683(15) yes
Sn3 Sn2 Sn7 57.844(13) yes
Sn4 Sn2 Sn7 107.461(16) yes
Sn1 Sn2 Sn11 57.473(15) yes
Sn3 Sn2 Sn11 99.588(17) yes
Sn4 Sn2 Sn11 106.924(17) yes
Sn7 Sn2 Sn11 60.375(15) yes
Sn2 Sn3 Sn4 67.884(14) yes
Sn2 Sn3 Sn7 64.582(14) yes
Sn4 Sn3 Sn7 124.123(16) yes
Sn2 Sn3 Sn8 121.628(16) yes
Sn4 Sn3 Sn8 126.185(16) yes
Sn7 Sn3 Sn8 63.768(13) yes
Sn2 Sn3 Sn111 122.17(2) yes
Sn4 Sn3 Sn111 62.440(19) yes
Sn7 Sn3 Sn111 125.53(2) yes
Sn8 Sn3 Sn111 71.99(2) yes
Sn2 Sn3 B51 107.23(13) yes
Sn4 Sn3 B51 110.50(13) yes
Sn7 Sn3 B51 110.18(13) yes
Sn8 Sn3 B51 114.48(13) yes
Sn111 Sn3 B51 116.25(13) yes
Sn4 Sn3 Sn8 126.185(16) yes
Sn4 Sn3 Sn12 84.47(3) yes
Sn8 Sn3 Sn12 90.46(3) yes
Sn4 Sn3 Sn111 62.440(19) yes
Sn8 Sn3 Sn111 71.99(2) yes
Sn12 Sn3 Sn111 115.06(4) yes
Sn4 Sn3 B51 110.50(13) yes
Sn8 Sn3 B51 114.48(13) yes
Sn12 Sn3 B51 127.65(13) yes
Sn111 Sn3 B51 116.25(13) yes
Sn1 Sn4 Sn2 55.703(12) yes
Sn1 Sn4 Sn3 91.616(14) yes
Sn2 Sn4 Sn3 56.684(13) yes
Sn1 Sn4 Sn5 57.460(11) yes
Sn2 Sn4 Sn5 106.765(14) yes
Sn3 Sn4 Sn5 100.412(14) yes
Sn1 Sn4 Sn111 101.894(19) yes
Sn2 Sn4 Sn111 107.05(2) yes
Sn3 Sn4 Sn111 56.285(18) yes
Sn5 Sn4 Sn111 62.133(18) yes
Sn4 Sn5 Sn1 58.107(12) yes
Sn4 Sn5 Sn6 110.241(14) yes
Sn1 Sn5 Sn6 59.254(12) yes
Sn4 Sn5 Sn9 94.11(3) yes
Sn1 Sn5 Sn9 96.59(3) yes
Sn6 Sn5 Sn9 65.91(2) yes
Sn4 Sn5 Sn1 58.107(12) yes
Sn4 Sn5 Sn6 110.241(14) yes
Sn1 Sn5 Sn6 59.254(12) yes
Sn4 Sn5 Sn110 99.75(4) yes
Sn1 Sn5 Sn110 94.05(4) yes
Sn6 Sn5 Sn110 57.96(3) yes
Sn4 Sn5 Sn111 55.810(17) yes
Sn1 Sn5 Sn111 97.717(18) yes
Sn6 Sn5 Sn111 107.988(18) yes
Sn110 Sn5 Sn111 57.53(3) yes
Sn5 Sn6 Sn1 56.981(11) yes
Sn5 Sn6 Sn9 53.21(3) yes
Sn1 Sn6 Sn9 87.16(3) yes
Sn5 Sn6 Sn10 103.32(2) yes
Sn1 Sn6 Sn10 93.49(2) yes
Sn9 Sn6 Sn10 57.01(3) yes
Sn5 Sn6 Sn1 56.981(11) yes
Sn5 Sn6 Sn109 105.25(4) yes
Sn1 Sn6 Sn109 86.94(3) yes
Sn5 Sn6 Sn110 58.03(4) yes
Sn1 Sn6 Sn110 92.60(4) yes
Sn109 Sn6 Sn110 62.07(5) yes
Sn2 Sn7 Sn3 57.573(14) yes
Sn2 Sn7 Sn8 110.315(16) yes
Sn3 Sn7 Sn8 58.026(13) yes
Sn2 Sn7 Sn10 101.77(2) yes
Sn3 Sn7 Sn10 92.97(3) yes
Sn8 Sn7 Sn10 58.67(2) yes
Sn2 Sn7 Sn11 58.426(14) yes
Sn3 Sn7 Sn11 97.994(16) yes
Sn8 Sn7 Sn11 109.050(16) yes
Sn10 Sn7 Sn11 57.67(2) yes
Sn2 Sn7 Sn3 57.573(14) yes
Sn2 Sn7 Sn8 110.315(16) yes
Sn3 Sn7 Sn8 58.026(13) yes
Sn2 Sn7 Sn109 96.24(4) yes
Sn3 Sn7 Sn109 95.51(4) yes
Sn8 Sn7 Sn109 66.57(4) yes
Sn7 Sn8 Sn3 58.206(13) yes
Sn7 Sn8 Sn9 103.88(3) yes
Sn3 Sn8 Sn9 84.08(3) yes
Sn7 Sn8 Sn10 58.34(2) yes
Sn3 Sn8 Sn10 92.87(2) yes
Sn9 Sn8 Sn10 61.40(3) yes
Sn7 Sn8 Sn3 58.206(13) yes
Sn7 Sn8 Sn109 51.08(3) yes
Sn3 Sn8 Sn109 85.96(3) yes
Sn7 Sn8 Sn110 100.61(4) yes
Sn3 Sn8 Sn110 88.46(4) yes
Sn109 Sn8 Sn110 57.68(5) yes
Sn7 Sn8 Sn111 103.222(18) yes
Sn3 Sn8 Sn111 51.304(16) yes
Sn109 Sn8 Sn111 96.37(3) yes
Sn110 Sn8 Sn111 54.54(3) yes
Sn6 Sn9 Sn5 60.88(3) yes
Sn6 Sn9 Sn8 115.24(5) yes
Sn5 Sn9 Sn8 133.78(6) yes
Sn6 Sn9 Sn10 56.42(3) yes
Sn5 Sn9 Sn10 109.49(5) yes
Sn8 Sn9 Sn10 61.29(4) yes
Sn6 Sn9 B101 112.19(13) yes
Sn5 Sn9 B101 108.96(14) yes
Sn8 Sn9 B101 113.64(14) yes
Sn10 Sn9 B101 121.54(13) yes
Sn9 Sn10 Sn8 57.31(3) yes
Sn9 Sn10 Sn7 104.31(4) yes
Sn8 Sn10 Sn7 62.98(2) yes
Sn9 Sn10 Sn6 66.56(4) yes
Sn8 Sn10 Sn6 121.10(4) yes
Sn7 Sn10 Sn6 120.52(4) yes
Sn9 Sn10 Sn11 110.40(5) yes
Sn8 Sn10 Sn11 117.85(4) yes
Sn7 Sn10 Sn11 63.68(2) yes
Sn6 Sn10 Sn11 65.96(2) yes
Sn9 Sn10 B151 145.16(15) yes
Sn8 Sn10 B151 125.11(13) yes
Sn7 Sn10 B151 105.99(14) yes
Sn6 Sn10 B151 110.60(13) yes
Sn11 Sn10 B151 98.26(14) yes
Sn7 Sn11 Sn2 61.199(14) yes
Sn7 Sn11 Sn10 58.65(2) yes
Sn2 Sn11 Sn10 104.63(3) yes
Sn7 Sn11 Sn1 103.179(18) yes
Sn2 Sn11 Sn1 58.691(14) yes
Sn10 Sn11 Sn1 96.63(3) yes
Sn3 Sn12 Sn1 91.02(5) yes
Sn3 Sn12 Sn109 91.56(6) yes
Sn1 Sn12 Sn109 90.25(6) yes
Sn8 Sn109 Sn6 115.61(5) yes
Sn8 Sn109 Sn7 62.35(4) yes
Sn6 Sn109 Sn7 132.72(6) yes
Sn8 Sn109 Sn110 57.67(5) yes
Sn6 Sn109 Sn110 59.81(5) yes
Sn7 Sn109 Sn110 110.11(7) yes
Sn8 Sn109 B151 113.29(14) yes
Sn6 Sn109 B151 110.94(14) yes
Sn7 Sn109 B151 112.03(14) yes
Sn110 Sn109 B151 121.89(15) yes
Sn8 Sn109 Sn6 115.61(5) yes
Sn8 Sn109 Sn12 87.75(6) yes
Sn6 Sn109 Sn12 91.67(6) yes
Sn8 Sn109 Sn110 57.67(5) yes
Sn6 Sn109 Sn110 59.81(5) yes
Sn12 Sn109 Sn110 102.49(7) yes
Sn8 Sn109 B151 113.29(14) yes
Sn6 Sn109 B151 110.94(14) yes
Sn12 Sn109 B151 135.59(15) yes
Sn110 Sn109 B151 121.89(15) yes
Sn109 Sn110 Sn8 64.66(6) yes
Sn109 Sn110 Sn5 106.80(7) yes
Sn8 Sn110 Sn5 124.14(6) yes
Sn109 Sn110 Sn6 58.12(5) yes
Sn8 Sn110 Sn6 120.71(8) yes
Sn5 Sn110 Sn6 64.01(4) yes
Sn109 Sn110 Sn111 110.98(8) yes
Sn8 Sn110 Sn111 68.55(4) yes
Sn5 Sn110 Sn111 64.31(4) yes
Sn6 Sn110 Sn111 118.84(7) yes
Sn109 Sn110 B101 142.15(15) yes
Sn8 Sn110 B101 108.89(14) yes
Sn5 Sn110 B101 106.62(15) yes
Sn6 Sn110 B101 125.14(14) yes
Sn111 Sn110 B101 99.19(14) yes
Sn5 Sn111 Sn110 58.17(4) yes
Sn5 Sn111 Sn4 62.057(17) yes
Sn110 Sn111 Sn4 105.04(5) yes
Sn5 Sn111 Sn8 108.83(2) yes
Sn110 Sn111 Sn8 56.90(4) yes
Sn4 Sn111 Sn8 111.95(2) yes
Sn5 Sn111 Sn3 103.80(2) yes
Sn110 Sn111 Sn3 94.02(5) yes
Sn4 Sn111 Sn3 61.274(19) yes
Sn8 Sn111 Sn3 56.704(17) yes
Sn1 B1 N2 126.2(3) yes
Sn1 B1 N5 129.2(3) yes
N2 B1 N5 104.4(4) yes
B1 N2 C3 108.6(4) yes
B1 N2 C11 130.3(4) yes
C3 N2 C11 119.1(4) yes
N2 C3 C4 109.1(4) yes
N2 C3 H31 125.7 no
C4 C3 H31 125.1 no
C3 C4 N5 109.8(4) yes
C3 C4 H41 125.1 no
N5 C4 H41 125.1 no
C4 N5 B1 108.1(4) yes
C4 N5 C31 118.3(4) yes
B1 N5 C31 133.0(4) yes
N2 C11 C12 119.9(4) yes
N2 C11 C16 118.4(4) yes
C12 C11 C16 121.6(4) yes
C11 C12 C13 117.3(5) yes
C11 C12 C17 121.8(5) yes
C13 C12 C17 120.8(5) yes
C12 C13 C14 121.6(5) yes
C12 C13 H131 119.1 no
C14 C13 H131 119.3 no
C13 C14 C15 120.4(5) yes
C13 C14 H141 119.7 no
C15 C14 H141 119.9 no
C14 C15 C16 121.1(5) yes
C14 C15 H151 119.9 no
C16 C15 H151 119.0 no
C11 C16 C15 118.0(5) yes
C11 C16 C20 122.8(4) yes
C15 C16 C20 119.2(5) yes
C12 C17 C18 111.3(5) yes
C12 C17 C19 113.6(5) yes
C18 C17 C19 109.8(6) yes
C12 C17 H171 107.1 no
C18 C17 H171 106.2 no
C19 C17 H171 108.5 no
C17 C18 H181 110.5 no
C17 C18 H182 107.1 no
H181 C18 H182 109.6 no
C17 C18 H183 110.3 no
H181 C18 H183 109.9 no
H182 C18 H183 109.5 no
C17 C19 H191 109.3 no
C17 C19 H192 108.1 no
H191 C19 H192 109.0 no
C17 C19 H193 110.3 no
H191 C19 H193 110.1 no
H192 C19 H193 110.2 no
C16 C20 C21 111.3(4) yes
C16 C20 C22 111.9(5) yes
C21 C20 C22 110.7(5) yes
C16 C20 H201 108.1 no
C21 C20 H201 108.0 no
C22 C20 H201 106.5 no
C20 C21 H211 109.0 no
C20 C21 H212 108.7 no
H211 C21 H212 110.4 no
C20 C21 H213 109.5 no
H211 C21 H213 109.5 no
H212 C21 H213 109.8 no
C20 C22 H221 109.8 no
C20 C22 H222 108.4 no
H221 C22 H222 110.2 no
C20 C22 H223 108.2 no
H221 C22 H223 110.2 no
H222 C22 H223 110.1 no
N5 C31 C32 119.4(4) yes
N5 C31 C36 118.8(4) yes
C32 C31 C36 121.6(5) yes
C31 C32 C33 117.8(5) yes
C31 C32 C37 122.4(5) yes
C33 C32 C37 119.7(5) yes
C32 C33 C34 121.3(6) yes
C32 C33 H331 119.2 no
C34 C33 H331 119.5 no
C33 C34 C35 120.2(5) yes
C33 C34 H341 119.8 no
C35 C34 H341 120.1 no
C34 C35 C36 121.4(6) yes
C34 C35 H351 119.6 no
C36 C35 H351 119.0 no
C31 C36 C35 117.7(5) yes
C31 C36 C40 122.2(5) yes
C35 C36 C40 120.1(5) yes
C32 C37 C38 111.3(5) yes
C32 C37 C39 111.7(6) yes
C38 C37 C39 108.6(5) yes
C32 C37 H371 108.7 no
C38 C37 H371 109.1 no
C39 C37 H371 107.3 no
C37 C38 H381 109.0 no
C37 C38 H382 110.3 no
H381 C38 H382 109.2 no
C37 C38 H383 109.3 no
H381 C38 H383 109.1 no
H382 C38 H383 109.8 no
C37 C39 H391 109.0 no
C37 C39 H392 109.3 no
H391 C39 H392 109.7 no
C37 C39 H393 109.1 no
H391 C39 H393 109.7 no
H392 C39 H393 110.0 no
C36 C40 C41 110.6(4) yes
C36 C40 C42 114.3(5) yes
C41 C40 C42 109.5(5) yes
C36 C40 H401 107.4 no
C41 C40 H401 107.2 no
C42 C40 H401 107.5 no
C40 C41 H411 107.8 no
C40 C41 H412 110.2 no
H411 C41 H412 109.6 no
C40 C41 H413 109.7 no
H411 C41 H413 109.9 no
H412 C41 H413 109.7 no
C40 C42 H421 108.2 no
C40 C42 H422 110.5 no
H421 C42 H422 109.3 no
C40 C42 H423 109.3 no
H421 C42 H423 109.6 no
H422 C42 H423 109.8 no
Sn3 B51 N52 131.1(3) yes
Sn3 B51 N55 124.8(3) yes
N52 B51 N55 103.9(4) yes
B51 N52 C53 108.6(4) yes
B51 N52 C61 131.7(4) yes
C53 N52 C61 119.7(4) yes
N52 C53 C54 109.5(4) yes
N52 C53 H531 124.3 no
C54 C53 H531 126.2 no
C53 C54 N55 109.2(4) yes
C53 C54 H541 125.6 no
N55 C54 H541 125.2 no
C54 N55 B51 108.8(4) yes
C54 N55 C81 120.9(4) yes
B51 N55 C81 130.2(4) yes
N52 C61 C62 118.7(4) yes
N52 C61 C66 119.2(4) yes
C62 C61 C66 122.0(4) yes
C61 C62 C63 117.4(5) yes
C61 C62 C67 122.9(4) yes
C63 C62 C67 119.6(5) yes
C62 C63 C64 121.7(5) yes
C62 C63 H631 119.7 no
C64 C63 H631 118.6 no
C63 C64 C65 119.7(5) yes
C63 C64 H641 120.2 no
C65 C64 H641 120.2 no
C64 C65 C66 122.0(5) yes
C64 C65 H651 119.1 no
C66 C65 H651 118.9 no
C61 C66 C65 117.1(5) yes
C61 C66 C70 121.3(5) yes
C65 C66 C70 121.6(5) yes
C62 C67 C68 112.3(5) yes
C62 C67 C69 110.8(5) yes
C68 C67 C69 110.2(5) yes
C62 C67 H671 108.5 no
C68 C67 H671 107.6 no
C69 C67 H671 107.3 no
C67 C68 H681 109.7 no
C67 C68 H682 109.3 no
H681 C68 H682 110.0 no
C67 C68 H683 108.9 no
H681 C68 H683 109.7 no
H682 C68 H683 109.3 no
C67 C69 H691 109.2 no
C67 C69 H692 109.7 no
H691 C69 H692 109.5 no
C67 C69 H693 109.6 no
H691 C69 H693 109.1 no
H692 C69 H693 109.6 no
C66 C70 C71 113.6(5) yes
C66 C70 C72 112.2(5) yes
C71 C70 C72 107.4(5) yes
C66 C70 H701 108.2 no
C71 C70 H701 107.3 no
C72 C70 H701 107.9 no
C70 C71 H711 110.3 no
C70 C71 H712 109.2 no
H711 C71 H712 109.7 no
C70 C71 H713 109.3 no
H711 C71 H713 108.5 no
H712 C71 H713 109.8 no
C70 C72 H721 110.2 no
C70 C72 H722 109.0 no
H721 C72 H722 109.7 no
C70 C72 H723 109.1 no
H721 C72 H723 109.1 no
H722 C72 H723 109.8 no
N55 C81 C82 119.4(5) yes
N55 C81 C86 118.8(5) yes
C82 C81 C86 121.7(4) yes
C81 C82 C83 117.5(5) yes
C81 C82 C87 121.4(4) yes
C83 C82 C87 121.1(5) yes
C82 C83 C84 121.2(6) yes
C82 C83 H831 120.0 no
C84 C83 H831 118.8 no
C83 C84 C85 120.7(5) yes
C83 C84 H841 119.7 no
C85 C84 H841 119.6 no
C84 C85 C86 120.9(6) yes
C84 C85 H851 119.4 no
C86 C85 H851 119.7 no
C81 C86 C85 118.0(5) yes
C81 C86 C90 121.9(5) yes
C85 C86 C90 119.8(5) yes
C81 C86 C85 118.0(5) yes
C81 C86 C290 119.5(6) yes
C85 C86 C290 121.3(6) yes
C82 C87 C88 111.8(5) yes
C82 C87 C89 112.0(5) yes
C88 C87 C89 109.7(6) yes
C82 C87 H871 107.7 no
C88 C87 H871 107.8 no
C89 C87 H871 107.6 no
C87 C88 H881 109.3 no
C87 C88 H882 110.6 no
H881 C88 H882 109.4 no
C87 C88 H883 109.2 no
H881 C88 H883 108.9 no
H882 C88 H883 109.5 no
C87 C89 H891 108.7 no
C87 C89 H892 108.9 no
H891 C89 H892 110.4 no
C87 C89 H893 109.5 no
H891 C89 H893 108.9 no
H892 C89 H893 110.5 no
C86 C90 C91 111.81(7) yes
C86 C90 C92 111.78(7) yes
C91 C90 C92 109.60(7) yes
C86 C90 H901 107.7 no
C91 C90 H901 107.4 no
C92 C90 H901 108.4 no
C90 C91 H911 110.1 no
C90 C91 H912 108.5 no
H911 C91 H912 109.3 no
C90 C91 H913 109.6 no
H911 C91 H913 109.8 no
H912 C91 H913 109.5 no
C90 C92 H921 109.0 no
C90 C92 H922 108.5 no
H921 C92 H922 109.6 no
C90 C92 H923 109.8 no
H921 C92 H923 109.7 no
H922 C92 H923 110.2 no
Sn9 B101 N102 127.1(3) yes
Sn9 B101 N105 125.9(3) yes
N102 B101 N105 104.5(4) yes
Sn110 B101 N102 130.1(3) yes
Sn110 B101 N105 125.3(3) yes
N102 B101 N105 104.5(4) yes
B101 N102 C103 108.6(4) yes
B101 N102 C111 130.9(4) yes
C103 N102 C111 119.9(4) yes
N102 C103 C104 109.6(4) yes
N102 C103 H1031 125.2 no
C104 C103 H1031 125.2 no
C103 C104 N105 109.2(4) yes
C103 C104 H1041 125.8 no
N105 C104 H1041 125.0 no
C104 N105 B101 108.2(4) yes
C104 N105 C123 120.1(4) yes
B101 N105 C123 130.1(4) yes
N102 C111 C112 119.2(4) yes
N102 C111 C116 119.2(4) yes
C112 C111 C116 121.5(4) yes
C111 C112 C113 117.5(4) yes
C111 C112 C117 123.9(8) yes
C113 C112 C117 118.7(8) yes
C111 C112 C113 117.5(4) yes
C111 C112 C317 119.8(4) yes
C113 C112 C317 122.6(4) yes
C112 C113 C114 122.0(5) yes
C112 C113 H1131 118.7 no
C114 C113 H1131 119.2 no
C113 C114 C115 119.7(5) yes
C113 C114 H1141 119.7 no
C115 C114 H1141 120.6 no
C114 C115 C116 121.2(5) yes
C114 C115 H1151 119.3 no
C116 C115 H1151 119.5 no
C111 C116 C115 118.0(4) yes
C111 C116 C120 122.1(4) yes
C115 C116 C120 119.9(4) yes
C111 C116 C115 118.0(4) yes
C111 C116 C320 120.3(5) yes
C115 C116 C320 120.9(5) yes
C112 C117 C118 111.78(7) yes
C112 C117 C119 111.79(7) yes
C118 C117 C119 109.60(7) yes
C112 C117 H1171 107.9 no
C118 C117 H1171 107.9 no
C119 C117 H1171 107.7 no
C117 C118 H1181 109.4 no
C117 C118 H1182 109.4 no
H1181 C118 H1182 109.5 no
C117 C118 H1183 109.6 no
H1181 C118 H1183 109.4 no
H1182 C118 H1183 109.5 no
C117 C119 H1191 110.7 no
C117 C119 H1192 109.2 no
H1191 C119 H1192 109.5 no
C117 C119 H1193 108.4 no
H1191 C119 H1193 109.5 no
H1192 C119 H1193 109.6 no
C116 C120 C121 111.78(7) yes
C116 C120 C122 111.80(7) yes
C121 C120 C122 109.60(7) yes
C116 C120 H1201 107.7 no
C121 C120 H1201 108.8 no
C122 C120 H1201 107.0 no
C120 C121 H1211 110.1 no
C120 C121 H1212 109.5 no
H1211 C121 H1212 110.1 no
C120 C121 H1213 108.4 no
H1211 C121 H1213 109.8 no
H1212 C121 H1213 109.0 no
C120 C122 H1221 109.7 no
C120 C122 H1222 108.8 no
H1221 C122 H1222 109.7 no
C120 C122 H1223 109.7 no
H1221 C122 H1223 109.4 no
H1222 C122 H1223 109.6 no
N105 C123 C124 118.2(4) yes
N105 C123 C128 119.6(4) yes
C124 C123 C128 122.2(4) yes
C123 C124 C125 117.6(4) yes
C123 C124 C129 120.2(5) yes
C125 C124 C129 122.2(5) yes
C123 C124 C125 117.6(4) yes
C123 C124 C329 124.8(5) yes
C125 C124 C329 117.7(5) yes
C124 C125 C126 120.9(5) yes
C124 C125 H1251 119.6 no
C126 C125 H1251 119.5 no
C125 C126 C127 120.2(5) yes
C125 C126 H1261 120.0 no
C127 C126 H1261 119.8 no
C126 C127 C128 122.0(5) yes
C126 C127 H1271 118.8 no
C128 C127 H1271 119.2 no
C123 C128 C127 117.2(5) yes
C123 C128 C132 120.9(5) yes
C127 C128 C132 121.9(5) yes
C124 C129 C130 111.80(7) yes
C124 C129 C131 111.82(7) yes
C130 C129 C131 109.60(7) yes
C124 C129 H1291 107.8 no
C130 C129 H1291 107.8 no
C131 C129 H1291 107.8 no
C129 C130 H1301 110.3 no
C129 C130 H1302 109.7 no
H1301 C130 H1302 109.0 no
C129 C130 H1303 108.8 no
H1301 C130 H1303 109.4 no
H1302 C130 H1303 109.7 no
C129 C131 H1311 109.9 no
C129 C131 H1312 109.2 no
H1311 C131 H1312 109.0 no
C129 C131 H1313 109.4 no
H1311 C131 H1313 109.8 no
H1312 C131 H1313 109.5 no
C128 C132 C133 110.5(5) yes
C128 C132 C134 113.4(5) yes
C133 C132 C134 110.2(5) yes
C128 C132 H1321 107.0 no
C133 C132 H1321 107.7 no
C134 C132 H1321 107.8 no
C132 C133 H1331 109.3 no
C132 C133 H1332 109.6 no
H1331 C133 H1332 109.7 no
C132 C133 H1333 108.8 no
H1331 C133 H1333 109.8 no
H1332 C133 H1333 109.5 no
C132 C134 H1341 109.7 no
C132 C134 H1342 109.2 no
H1341 C134 H1342 109.5 no
C132 C134 H1343 109.7 no
H1341 C134 H1343 109.3 no
H1342 C134 H1343 109.4 no
Sn10 B151 N152 127.4(3) yes
Sn10 B151 N155 127.1(3) yes
N152 B151 N155 105.4(4) yes
Sn109 B151 N152 128.5(3) yes
Sn109 B151 N155 124.8(3) yes
N152 B151 N155 105.4(4) yes
B151 N152 C153 107.4(4) yes
B151 N152 C161 132.3(4) yes
C153 N152 C161 118.5(4) yes
N152 C153 C154 109.8(4) yes
N152 C153 H1531 124.8 no
C154 C153 H1531 125.4 no
C153 C154 N155 109.8(4) yes
C153 C154 H1541 125.4 no
N155 C154 H1541 124.7 no
C154 N155 B151 107.7(4) yes
C154 N155 C181 119.7(4) yes
B151 N155 C181 131.6(4) yes
N152 C161 C162 119.9(5) yes
N152 C161 C166 118.5(5) yes
C162 C161 C166 121.5(5) yes
C161 C162 C163 117.8(6) yes
C161 C162 C167 122.4(5) yes
C163 C162 C167 119.7(6) yes
C162 C163 C164 121.3(6) yes
C162 C163 H1631 119.5 no
C164 C163 H1631 119.2 no
C163 C164 C165 119.7(6) yes
C163 C164 H1641 120.4 no
C165 C164 H1641 119.9 no
C164 C165 C166 122.2(6) yes
C164 C165 H1651 119.3 no
C166 C165 H1651 118.5 no
C161 C166 C165 117.5(5) yes
C161 C166 C170 122.1(5) yes
C165 C166 C170 119.2(6) yes
C161 C166 C165 117.5(5) yes
C161 C166 C370 121.5(5) yes
C165 C166 C370 120.9(6) yes
C162 C167 C168 110.1(6) yes
C162 C167 C169 112.6(5) yes
C168 C167 C169 109.8(6) yes
C162 C167 H1671 107.9 no
C168 C167 H1671 108.1 no
C169 C167 H1671 108.1 no
C167 C168 H1681 109.8 no
C167 C168 H1682 110.1 no
H1681 C168 H1682 109.3 no
C167 C168 H1683 109.4 no
H1681 C168 H1683 109.0 no
H1682 C168 H1683 109.2 no
C167 C169 H1691 110.1 no
C167 C169 H1692 109.8 no
H1691 C169 H1692 109.6 no
C167 C169 H1693 108.7 no
H1691 C169 H1693 108.9 no
H1692 C169 H1693 109.7 no
C166 C170 C171 111.79(7) yes
C166 C170 C172 111.79(7) yes
C171 C170 C172 109.60(7) yes
C166 C170 H1701 107.3 no
C171 C170 H1701 107.9 no
C172 C170 H1701 108.3 no
C170 C171 H1711 110.2 no
C170 C171 H1712 109.0 no
H1711 C171 H1712 109.7 no
C170 C171 H1713 108.4 no
H1711 C171 H1713 109.6 no
H1712 C171 H1713 109.9 no
C170 C172 H1721 109.2 no
C170 C172 H1722 110.4 no
H1721 C172 H1722 109.4 no
C170 C172 H1723 109.5 no
H1721 C172 H1723 109.1 no
H1722 C172 H1723 109.2 no
N155 C181 C182 118.9(5) yes
N155 C181 C186 118.7(4) yes
C182 C181 C186 122.3(5) yes
C181 C182 C183 117.3(6) yes
C181 C182 C187 122.2(5) yes
C183 C182 C187 120.5(5) yes
C182 C183 C184 121.1(6) yes
C182 C183 H1831 119.4 no
C184 C183 H1831 119.5 no
C183 C184 C185 120.7(5) yes
C183 C184 H1841 119.5 no
C185 C184 H1841 119.8 no
C184 C185 C186 120.7(6) yes
C184 C185 H1851 119.7 no
C186 C185 H1851 119.6 no
C185 C186 C181 117.8(5) yes
C185 C186 C190 119.4(5) yes
C181 C186 C190 122.5(5) yes
C185 C186 C181 117.8(5) yes
C185 C186 C390 118.4(5) yes
C181 C186 C390 123.7(4) yes
C182 C187 C188 114.0(6) yes
C182 C187 C189 111.1(6) yes
C188 C187 C189 109.4(6) yes
C182 C187 H1871 107.7 no
C188 C187 H1871 107.4 no
C189 C187 H1871 107.0 no
C187 C188 H1881 110.7 no
C187 C188 H1882 109.6 no
H1881 C188 H1882 109.0 no
C187 C188 H1883 109.8 no
H1881 C188 H1883 109.0 no
H1882 C188 H1883 108.6 no
C187 C189 H1891 109.7 no
C187 C189 H1892 109.1 no
H1891 C189 H1892 109.9 no
C187 C189 H1893 108.9 no
H1891 C189 H1893 109.2 no
H1892 C189 H1893 110.0 no
C186 C190 C191 111.80(7) yes
C186 C190 C192 111.79(7) yes
C191 C190 C192 109.60(7) yes
C186 C190 H1901 107.8 no
C191 C190 H1901 107.3 no
C192 C190 H1901 108.4 no
C190 C191 H1911 110.8 no
C190 C191 H1912 108.7 no
H1911 C191 H1912 109.4 no
C190 C191 H1913 109.4 no
H1911 C191 H1913 109.1 no
H1912 C191 H1913 109.4 no
C190 C192 H1921 110.2 no
C190 C192 H1922 109.1 no
H1921 C192 H1922 109.5 no
C190 C192 H1923 108.9 no
H1921 C192 H1923 109.6 no
H1922 C192 H1923 109.4 no
C86 C290 C291 111.79(7) yes
C86 C290 C292 111.79(7) yes
C291 C290 C292 109.60(7) yes
C86 C290 H2901 108.1 no
C291 C290 H2901 107.9 no
C292 C290 H2901 107.5 no
C290 C291 H2911 110.3 no
C290 C291 H2912 109.3 no
H2911 C291 H2912 109.7 no
C290 C291 H2913 108.5 no
H2911 C291 H2913 109.3 no
H2912 C291 H2913 109.7 no
C290 C292 H2921 109.9 no
C290 C292 H2922 109.1 no
H2921 C292 H2922 109.5 no
C290 C292 H2923 109.2 no
H2921 C292 H2923 109.5 no
H2922 C292 H2923 109.6 no
C112 C317 C318 111.78(7) yes
C112 C317 C319 111.80(7) yes
C318 C317 C319 109.60(7) yes
C112 C317 H3171 108.3 no
C318 C317 H3171 107.4 no
C319 C317 H3171 107.7 no
C317 C318 H3181 109.9 no
C317 C318 H3182 108.8 no
H3181 C318 H3182 109.7 no
C317 C318 H3183 109.8 no
H3181 C318 H3183 108.7 no
H3182 C318 H3183 109.9 no
C317 C319 H3191 109.6 no
C317 C319 H3192 110.1 no
H3191 C319 H3192 109.5 no
C317 C319 H3193 108.9 no
H3191 C319 H3193 109.3 no
H3192 C319 H3193 109.4 no
C116 C320 C321 111.79(7) yes
C116 C320 C322 111.80(7) yes
C321 C320 C322 109.61(7) yes
C116 C320 H3201 107.9 no
C321 C320 H3201 109.0 no
C322 C320 H3201 106.6 no
C320 C321 H3211 110.5 no
C320 C321 H3212 110.0 no
H3211 C321 H3212 109.6 no
C320 C321 H3213 108.1 no
H3211 C321 H3213 109.7 no
H3212 C321 H3213 108.9 no
C320 C322 H3221 110.7 no
C320 C322 H3222 108.2 no
H3221 C322 H3222 109.5 no
C320 C322 H3223 109.5 no
H3221 C322 H3223 109.3 no
H3222 C322 H3223 109.5 no
C124 C329 C330 111.78(7) yes
C124 C329 C331 111.78(7) yes
C330 C329 C331 109.61(7) yes
C124 C329 H3291 108.0 no
C330 C329 H3291 107.3 no
C331 C329 H3291 108.3 no
C329 C330 H3301 110.2 no
C329 C330 H3302 109.6 no
H3301 C330 H3302 109.5 no
C329 C330 H3303 109.3 no
H3301 C330 H3303 109.2 no
H3302 C330 H3303 109.2 no
C329 C331 H3311 109.6 no
C329 C331 H3312 108.6 no
H3311 C331 H3312 109.4 no
C329 C331 H3313 109.6 no
H3311 C331 H3313 110.0 no
H3312 C331 H3313 109.6 no
C166 C370 C371 111.81(7) yes
C166 C370 C372 111.79(7) yes
C371 C370 C372 109.59(7) yes
C166 C370 H3701 107.2 no
C371 C370 H3701 108.9 no
C372 C370 H3701 107.4 no
C370 C371 H3711 110.0 no
C370 C371 H3712 107.8 no
H3711 C371 H3712 109.6 no
C370 C371 H3713 110.2 no
H3711 C371 H3713 109.4 no
H3712 C371 H3713 109.8 no
C370 C372 H3721 108.7 no
C370 C372 H3722 110.9 no
H3721 C372 H3722 109.9 no
C370 C372 H3723 108.3 no
H3721 C372 H3723 109.3 no
H3722 C372 H3723 109.7 no
C186 C390 C391 111.79(7) yes
C186 C390 C392 111.78(7) yes
C391 C390 C392 109.60(7) yes
C186 C390 H3901 107.4 no
C391 C390 H3901 107.1 no
C392 C390 H3901 109.0 no
C390 C391 H3911 110.5 no
C390 C391 H3912 108.9 no
H3911 C391 H3912 109.4 no
C390 C391 H3913 109.4 no
H3911 C391 H3913 109.4 no
H3912 C391 H3913 109.3 no
C390 C392 H3921 110.0 no
C390 C392 H3922 109.6 no
H3921 C392 H3922 109.5 no
C390 C392 H3923 108.8 no
H3921 C392 H3923 109.3 no
H3922 C392 H3923 109.6 no

loop_
_geom_bond_atom_site_label_1
_geom_bond_atom_site_label_2
_geom_bond_distance
_geom_bond_publ_flag
Sn1 Sn2 2.9172(5) yes
Sn1 Sn4 2.9497(5) yes
Sn1 Sn5 2.9288(5) yes
Sn1 Sn6 3.0020(5) yes
Sn1 Sn11 2.8788(6) yes
Sn1 B1 2.259(5) yes
Sn1 Sn4 2.9497(5) yes
Sn1 Sn5 2.9288(5) yes
Sn1 Sn6 3.0020(5) yes
Sn1 Sn11 2.8788(6) yes
Sn1 Sn12 2.8655(16) yes
Sn1 B1 2.259(5) yes
Sn2 Sn3 2.9458(6) yes
Sn2 Sn4 3.2657(6) yes
Sn2 Sn7 3.1521(6) yes
Sn2 Sn11 3.0646(7) yes
Sn3 Sn4 2.9028(5) yes
Sn3 Sn7 2.9546(5) yes
Sn3 Sn8 2.9488(5) yes
Sn3 Sn111 2.7534(9) yes
Sn3 B51 2.256(5) yes
Sn3 Sn4 2.9028(5) yes
Sn3 Sn8 2.9488(5) yes
Sn3 Sn12 3.0150(17) yes
Sn3 Sn111 2.7534(9) yes
Sn3 B51 2.256(5) yes
Sn4 Sn5 3.1340(5) yes
Sn4 Sn111 2.9346(9) yes
Sn5 Sn6 3.1332(5) yes
Sn5 Sn9 2.8723(16) yes
Sn5 Sn6 3.1332(5) yes
Sn5 Sn110 2.957(2) yes
Sn5 Sn111 3.1363(8) yes
Sn6 Sn9 3.2740(13) yes
Sn6 Sn10 2.9730(11) yes
Sn6 Sn109 2.9025(19) yes
Sn6 Sn110 2.9547(19) yes
Sn7 Sn8 3.1182(6) yes
Sn7 Sn10 2.9794(11) yes
Sn7 Sn11 3.1269(7) yes
Sn7 Sn8 3.1182(6) yes
Sn7 Sn109 2.7388(18) yes
Sn8 Sn9 2.8692(16) yes
Sn8 Sn10 2.9900(11) yes
Sn8 Sn109 3.230(2) yes
Sn8 Sn110 3.020(2) yes
Sn8 Sn111 3.3551(8) yes
Sn9 Sn10 2.9932(18) yes
Sn9 B101 2.274(5) yes
Sn10 Sn11 2.9478(10) yes
Sn10 B151 2.237(5) yes
Sn12 Sn109 2.868(2) yes
Sn109 Sn110 3.020(3) yes
Sn109 B151 2.306(5) yes
Sn109 Sn110 3.020(3) yes
Sn109 B151 2.306(5) yes
Sn110 Sn111 2.9362(16) yes
Sn110 B101 2.258(5) yes
B1 N2 1.436(6) yes
B1 N5 1.443(6) yes
N2 C3 1.402(6) yes
N2 C11 1.437(6) yes
C3 C4 1.341(7) yes
C3 H31 0.931 no
C4 N5 1.401(6) yes
C4 H41 0.939 no
N5 C31 1.437(6) yes
C11 C12 1.410(7) yes
C11 C16 1.409(7) yes
C12 C13 1.398(7) yes
C12 C17 1.506(8) yes
C13 C14 1.373(9) yes
C13 H131 0.931 no
C14 C15 1.376(8) yes
C14 H141 0.931 no
C15 C16 1.392(7) yes
C15 H151 0.934 no
C16 C20 1.509(7) yes
C17 C18 1.518(9) yes
C17 C19 1.532(8) yes
C17 H171 0.976 no
C18 H181 0.959 no
C18 H182 0.962 no
C18 H183 0.957 no
C19 H191 0.960 no
C19 H192 0.962 no
C19 H193 0.957 no
C20 C21 1.516(8) yes
C20 C22 1.526(8) yes
C20 H201 0.974 no
C21 H211 0.956 no
C21 H212 0.963 no
C21 H213 0.960 no
C22 H221 0.959 no
C22 H222 0.957 no
C22 H223 0.957 no
C31 C32 1.398(7) yes
C31 C36 1.406(7) yes
C32 C33 1.400(8) yes
C32 C37 1.521(8) yes
C33 C34 1.368(9) yes
C33 H331 0.926 no
C34 C35 1.377(9) yes
C34 H341 0.928 no
C35 C36 1.394(7) yes
C35 H351 0.923 no
C36 C40 1.524(7) yes
C37 C38 1.524(8) yes
C37 C39 1.530(9) yes
C37 H371 0.981 no
C38 H381 0.963 no
C38 H382 0.965 no
C38 H383 0.963 no
C39 H391 0.961 no
C39 H392 0.960 no
C39 H393 0.970 no
C40 C41 1.532(8) yes
C40 C42 1.524(8) yes
C40 H401 0.977 no
C41 H411 0.958 no
C41 H412 0.960 no
C41 H413 0.967 no
C42 H421 0.955 no
C42 H422 0.959 no
C42 H423 0.964 no
B51 N52 1.437(6) yes
B51 N55 1.443(6) yes
N52 C53 1.400(6) yes
N52 C61 1.438(6) yes
C53 C54 1.340(7) yes
C53 H531 0.928 no
C54 N55 1.398(6) yes
C54 H541 0.935 no
N55 C81 1.433(6) yes
C61 C62 1.400(7) yes
C61 C66 1.412(7) yes
C62 C63 1.400(7) yes
C62 C67 1.504(7) yes
C63 C64 1.366(9) yes
C63 H631 0.930 no
C64 C65 1.382(8) yes
C64 H641 0.924 no
C65 C66 1.387(7) yes
C65 H651 0.927 no
C66 C70 1.517(8) yes
C67 C68 1.532(9) yes
C67 C69 1.534(8) yes
C67 H671 0.977 no
C68 H681 0.963 no
C68 H682 0.962 no
C68 H683 0.961 no
C69 H691 0.958 no
C69 H692 0.955 no
C69 H693 0.959 no
C70 C71 1.524(8) yes
C70 C72 1.529(9) yes
C70 H701 0.981 no
C71 H711 0.969 no
C71 H712 0.969 no
C71 H713 0.963 no
C72 H721 0.961 no
C72 H722 0.964 no
C72 H723 0.971 no
C81 C82 1.396(7) yes
C81 C86 1.411(7) yes
C82 C83 1.400(7) yes
C82 C87 1.522(8) yes
C83 C84 1.375(9) yes
C83 H831 0.932 no
C84 C85 1.369(9) yes
C84 H841 0.921 no
C85 C86 1.393(8) yes
C85 H851 0.925 no
C86 C90 1.530(6) yes
C86 C290 1.527(6) yes
C87 C88 1.528(8) yes
C87 C89 1.506(9) yes
C87 H871 0.981 no
C88 H881 0.960 no
C88 H882 0.963 no
C88 H883 0.960 no
C89 H891 0.963 no
C89 H892 0.963 no
C89 H893 0.963 no
C90 C91 1.533(6) yes
C90 C92 1.524(6) yes
C90 H901 0.977 no
C91 H911 0.963 no
C91 H912 0.956 no
C91 H913 0.961 no
C92 H921 0.963 no
C92 H922 0.963 no
C92 H923 0.956 no
B101 N102 1.431(6) yes
B101 N105 1.439(6) yes
B101 N102 1.431(6) yes
B101 N105 1.439(6) yes
N102 C103 1.401(6) yes
N102 C111 1.445(6) yes
C103 C104 1.337(7) yes
C103 H1031 0.931 no
C104 N105 1.409(6) yes
C104 H1041 0.931 no
N105 C123 1.440(6) yes
C111 C112 1.406(6) yes
C111 C116 1.405(6) yes
C112 C113 1.383(8) yes
C112 C117 1.520(7) yes
C112 C113 1.383(8) yes
C112 C317 1.522(5) yes
C113 C114 1.375(9) yes
C113 H1131 0.929 no
C114 C115 1.378(8) yes
C114 H1141 0.936 no
C115 C116 1.389(7) yes
C115 H1151 0.934 no
C116 C120 1.526(6) yes
C116 C320 1.526(7) yes
C117 C118 1.528(7) yes
C117 C119 1.528(7) yes
C117 H1171 0.981 no
C118 H1181 0.961 no
C118 H1182 0.959 no
C118 H1183 0.959 no
C119 H1191 0.961 no
C119 H1192 0.963 no
C119 H1193 0.962 no
C120 C121 1.527(6) yes
C120 C122 1.530(6) yes
C120 H1201 0.982 no
C121 H1211 0.957 no
C121 H1212 0.967 no
C121 H1213 0.962 no
C122 H1221 0.962 no
C122 H1222 0.964 no
C122 H1223 0.963 no
C123 C124 1.408(7) yes
C123 C128 1.403(7) yes
C124 C125 1.398(7) yes
C124 C129 1.543(6) yes
C124 C125 1.398(7) yes
C124 C329 1.510(6) yes
C125 C126 1.376(9) yes
C125 H1251 0.928 no
C126 C127 1.377(9) yes
C126 H1261 0.926 no
C127 C128 1.386(7) yes
C127 H1271 0.933 no
C128 C132 1.524(8) yes
C129 C130 1.531(6) yes
C129 C131 1.537(6) yes
C129 H1291 0.978 no
C130 H1301 0.960 no
C130 H1302 0.961 no
C130 H1303 0.960 no
C131 H1311 0.957 no
C131 H1312 0.962 no
C131 H1313 0.962 no
C132 C133 1.534(8) yes
C132 C134 1.523(8) yes
C132 H1321 0.985 no
C133 H1331 0.959 no
C133 H1332 0.960 no
C133 H1333 0.959 no
C134 H1341 0.961 no
C134 H1342 0.960 no
C134 H1343 0.958 no
B151 N152 1.441(6) yes
B151 N155 1.432(6) yes
B151 N152 1.441(6) yes
B151 N155 1.432(6) yes
N152 C153 1.402(6) yes
N152 C161 1.440(6) yes
C153 C154 1.337(7) yes
C153 H1531 0.932 no
C154 N155 1.400(6) yes
C154 H1541 0.928 no
N155 C181 1.444(6) yes
C161 C162 1.388(8) yes
C161 C166 1.415(7) yes
C162 C163 1.399(7) yes
C162 C167 1.514(8) yes
C163 C164 1.374(10) yes
C163 H1631 0.928 no
C164 C165 1.364(10) yes
C164 H1641 0.927 no
C165 C166 1.379(7) yes
C165 H1651 0.925 no
C166 C170 1.520(6) yes
C166 C370 1.530(6) yes
C167 C168 1.528(9) yes
C167 C169 1.518(10) yes
C167 H1671 0.982 no
C168 H1681 0.957 no
C168 H1682 0.962 no
C168 H1683 0.961 no
C169 H1691 0.964 no
C169 H1692 0.963 no
C169 H1693 0.961 no
C170 C171 1.529(7) yes
C170 C172 1.528(7) yes
C170 H1701 0.979 no
C171 H1711 0.959 no
C171 H1712 0.960 no
C171 H1713 0.957 no
C172 H1721 0.961 no
C172 H1722 0.959 no
C172 H1723 0.959 no
C181 C182 1.399(7) yes
C181 C186 1.393(7) yes
C182 C183 1.395(8) yes
C182 C187 1.503(9) yes
C183 C184 1.370(10) yes
C183 H1831 0.934 no
C184 C185 1.373(9) yes
C184 H1841 0.923 no
C185 C186 1.395(7) yes
C185 H1851 0.936 no
C186 C190 1.533(6) yes
C186 C390 1.518(6) yes
C187 C188 1.528(9) yes
C187 C189 1.530(10) yes
C187 H1871 0.981 no
C188 H1881 0.960 no
C188 H1882 0.968 no
C188 H1883 0.962 no
C189 H1891 0.961 no
C189 H1892 0.958 no
C189 H1893 0.961 no
C190 C191 1.533(7) yes
C190 C192 1.530(7) yes
C190 H1901 0.979 no
C191 H1911 0.960 no
C191 H1912 0.962 no
C191 H1913 0.961 no
C192 H1921 0.962 no
C192 H1922 0.961 no
C192 H1923 0.960 no
C290 C291 1.527(7) yes
C290 C292 1.527(7) yes
C290 H2901 0.979 no
C291 H2911 0.961 no
C291 H2912 0.957 no
C291 H2913 0.959 no
C292 H2921 0.963 no
C292 H2922 0.959 no
C292 H2923 0.957 no
C317 C318 1.526(6) yes
C317 C319 1.526(6) yes
C317 H3171 0.981 no
C318 H3181 0.960 no
C318 H3182 0.957 no
C318 H3183 0.958 no
C319 H3191 0.957 no
C319 H3192 0.960 no
C319 H3193 0.964 no
C320 C321 1.528(7) yes
C320 C322 1.532(7) yes
C320 H3201 0.980 no
C321 H3211 0.959 no
C321 H3212 0.962 no
C321 H3213 0.963 no
C322 H3221 0.960 no
C322 H3222 0.963 no
C322 H3223 0.961 no
C329 C330 1.527(7) yes
C329 C331 1.524(6) yes
C329 H3291 0.978 no
C330 H3301 0.959 no
C330 H3302 0.958 no
C330 H3303 0.959 no
C331 H3311 0.959 no
C331 H3312 0.961 no
C331 H3313 0.959 no
C370 C371 1.533(6) yes
C370 C372 1.522(6) yes
C370 H3701 0.979 no
C371 H3711 0.959 no
C371 H3712 0.961 no
C371 H3713 0.959 no
C372 H3721 0.960 no
C372 H3722 0.961 no
C372 H3723 0.961 no
C390 C391 1.532(6) yes
C390 C392 1.526(6) yes
C390 H3901 0.979 no
C391 H3911 0.963 no
C391 H3912 0.959 no
C391 H3913 0.959 no
C392 H3921 0.963 no
C392 H3922 0.962 no
C392 H3923 0.961 no

loop_
_geom_hbond_atom_site_label_D
_geom_hbond_atom_site_label_H
_geom_hbond_atom_site_label_A
_geom_hbond_angle_DHA
_geom_hbond_distance_DH
_geom_hbond_distance_HA
_geom_hbond_distance_DA
_geom_hbond_publ_flag
C20 H201 C3 126.44 0.974 2.576 3.250(12) yes
C72 H723 C53 151.00 0.971 2.577 3.458(12) yes
C129 H1291 C104 126.84 0.978 2.531 3.215(12) yes
C329 H1291 C104 129.6 1.108 2.531 3.348(12) yes
C172 H1722 C153 134.3 0.959 2.586 3.328(12) yes

loop_
_platon_squeeze_void_nr
_platon_squeeze_void_average_x
_platon_squeeze_void_average_y
_platon_squeeze_void_average_z
_platon_squeeze_void_volume
_platon_squeeze_void_count_electrons
_platon_squeeze_void_content
1 0.000 0.000 0.000 716 91 ' '
2 1.000 0.500 0.500 716 91 ' '
3 0.554 0.175 0.167 12 1 ' '
4 0.554 0.325 0.667 12 1 ' '
5 0.446 0.675 0.333 12 1 ' '
6 0.446 0.825 0.833 12 1 ' '
